data_4126526
loop_
_publ_author_name
'Hennersdorf, Felix'
'Fr\"otschel, Julia'
'Weigand, Jan J.'

_publ_section_title
;
 Selective Derivatization of a Hexaphosphane from Functionalization of
 White Phosphorus.
;
_journal_name_full 'Journal of the American Chemical Society'
_journal_paper_doi 10.1021/jacs.7b07704
_journal_year 2017
_chemical_formula_moiety 'C58 H82 Ga2 N4 P4, 3(C H2 Cl2)'
_chemical_formula_sum 'C61 H88 Cl6 Ga2 N4 P4'
_chemical_formula_weight 1353.37
_space_group_crystal_system monoclinic
_space_group_IT_number 14
_space_group_name_Hall '-P 2ybc'
_space_group_name_H-M_alt 'P 1 21/c 1'
_symmetry_space_group_name_Hall '-P 2ybc'
_symmetry_space_group_name_H-M 'P 1 21/c 1'
_atom_sites_solution_hydrogens geom
_audit_creation_date 2017-04-20
_audit_creation_method
;
Olex2 1.2
(compiled 2015.09.30 svn.r3233 for OlexSys, GUI svn.r5103)
;
_cell_angle_alpha 90
_cell_angle_beta 93.7064(18)
_cell_angle_gamma 90
_cell_formula_units_Z 8
_cell_length_a 18.8363(4)
_cell_length_b 39.5996(9)
_cell_length_c 18.2132(4)
_cell_measurement_reflns_used 21578
_cell_measurement_temperature 100.01(10)
_cell_measurement_theta_max 76.1910
_cell_measurement_theta_min 2.5970
_cell_volume 13557.0(5)
_computing_cell_refinement 'CrysAlisPro 1.171.38.43 (Rigaku OD, 2015)'
_computing_data_collection 'CrysAlisPro 1.171.38.43 (Rigaku OD, 2015)'
_computing_data_reduction 'CrysAlisPro 1.171.38.43 (Rigaku OD, 2015)'
_computing_molecular_graphics 'Olex2 (Dolomanov et al., 2009)'
_computing_publication_material 'Olex2 (Dolomanov et al., 2009)'
_computing_structure_refinement 'ShelXL (Sheldrick, 2015)'
_computing_structure_solution 'ShelXT (Sheldrick, 2015)'
_diffrn_ambient_environment N~2~
_diffrn_ambient_temperature 100.01(10)
_diffrn_detector 'CCD plate'
_diffrn_detector_area_resol_mean 10.5700
_diffrn_detector_type AtlasS2
_diffrn_measured_fraction_theta_full 0.985
_diffrn_measured_fraction_theta_max 0.951
_diffrn_measurement_details
;
List of Runs (angles in degrees, time in seconds):

  # Type    Start    End  Width  t~exp~   \w     \q     \k     \f   Frames
--------------------------------------------------------------------------
  1  \w    -70.00  35.00   0.50    6.00    --  -38.50  77.00 120.00  210
  2  \w     11.00  69.00   0.50    6.00    --   42.50 -57.00-120.00  116
  3  \w     41.00 111.00   0.50    6.00    --   42.50  38.00 -90.00  140
  4  \w    118.00 162.00   0.50   24.00    --  111.00 125.00-120.00   88
  5  \w     84.00 139.00   0.50   24.00    --  111.00 -77.00 150.00  110
  6  \w     84.00 176.00   0.50   24.00    --  111.00  61.00 -60.00  184
  7  \w     88.00 177.00   0.50   24.00    --  111.00  30.00  90.00  178
  8  \w    102.00 167.00   0.50   24.00    --  111.00  30.00  30.00  130
  9  \w     66.00 118.00   0.50   24.00    --  111.00-125.00   0.00  104
 10  \w     93.00 121.00   0.50   24.00    --  111.00-125.00 120.00   56
 11  \w     30.00 107.00   0.50   24.00    --  111.00 -94.00   0.00  154
 12  \w     53.00 116.00   0.50   24.00    --  111.00-137.00-161.00  126
;
_diffrn_measurement_device 'four-circle diffractometer'
_diffrn_measurement_device_type 'SuperNova, Dual, Cu at zero, AtlasS2'
_diffrn_measurement_method '\w scans'
_diffrn_orient_matrix_type 'CrysAlisPro convention (1999,Acta A55,543-557)'
_diffrn_orient_matrix_UB_11 -0.0325633000
_diffrn_orient_matrix_UB_12 -0.0248831000
_diffrn_orient_matrix_UB_13 -0.0576102000
_diffrn_orient_matrix_UB_21 0.0254261000
_diffrn_orient_matrix_UB_22 -0.0298908000
_diffrn_orient_matrix_UB_23 0.0491978000
_diffrn_orient_matrix_UB_31 -0.0707662000
_diffrn_orient_matrix_UB_32 0.0007899000
_diffrn_orient_matrix_UB_33 0.0380508000
_diffrn_radiation_monochromator mirror
_diffrn_radiation_probe x-ray
_diffrn_radiation_type CuK\a
_diffrn_radiation_wavelength 1.54184
_diffrn_reflns_av_R_equivalents 0.0754
_diffrn_reflns_av_unetI/netI 0.0655
_diffrn_reflns_Laue_measured_fraction_full 0.985
_diffrn_reflns_Laue_measured_fraction_max 0.951
_diffrn_reflns_limit_h_max 21
_diffrn_reflns_limit_h_min -23
_diffrn_reflns_limit_k_max 49
_diffrn_reflns_limit_k_min -37
_diffrn_reflns_limit_l_max 22
_diffrn_reflns_limit_l_min -19
_diffrn_reflns_number 66262
_diffrn_reflns_point_group_measured_fraction_full 0.985
_diffrn_reflns_point_group_measured_fraction_max 0.951
_diffrn_reflns_theta_full 67.684
_diffrn_reflns_theta_max 77.386
_diffrn_reflns_theta_min 2.351
_diffrn_source 'micro-focus sealed X-ray tube'
_diffrn_source_type 'SuperNova (Cu) X-ray Source'
_exptl_absorpt_coefficient_mu 4.342
_exptl_absorpt_correction_T_max 0.702
_exptl_absorpt_correction_T_min 0.587
_exptl_absorpt_correction_type gaussian
_exptl_absorpt_process_details
;
CrysAlisPro 1.171.38.43 (Rigaku Oxford Diffraction, 2015)
Numerical absorption correction based on gaussian integration over
            a multifaceted crystal model
Empirical absorption correction using spherical harmonics,
 implemented in SCALE3 ABSPACK scaling algorithm.
;
_exptl_crystal_colour orange
_exptl_crystal_colour_primary orange
_exptl_crystal_density_diffrn 1.326
_exptl_crystal_description block
_exptl_crystal_F_000 5648
_exptl_crystal_size_max 0.202
_exptl_crystal_size_mid 0.164
_exptl_crystal_size_min 0.134
_refine_diff_density_max 1.510
_refine_diff_density_min -1.297
_refine_diff_density_rms 0.110
_refine_ls_extinction_method none
_refine_ls_goodness_of_fit_ref 1.092
_refine_ls_hydrogen_treatment constr
_refine_ls_matrix_type full
_refine_ls_number_parameters 1427
_refine_ls_number_reflns 27376
_refine_ls_number_restraints 0
_refine_ls_restrained_S_all 1.092
_refine_ls_R_factor_all 0.0983
_refine_ls_R_factor_gt 0.0735
_refine_ls_shift/su_max 0.002
_refine_ls_shift/su_mean 0.000
_refine_ls_structure_factor_coef Fsqd
_refine_ls_weighting_details 'w=1/[\s^2^(Fo^2^)+(0.1081P)^2^+16.9981P] where P=(Fo^2^+2Fc^2^)/3'
_refine_ls_weighting_scheme calc
_refine_ls_wR_factor_gt 0.2035
_refine_ls_wR_factor_ref 0.2226
_reflns_Friedel_coverage 0.000
_reflns_number_gt 19589
_reflns_number_total 27376
_reflns_threshold_expression 'I > 2\s(I)'
_cod_data_source_file ja7b07704_si_005.cif
_cod_data_source_block 2_3
_cod_database_code 4126526
_chemical_oxdiff_formula C61H88Cl6Ga2N4P4
_shelx_space_group_comment
;
The symmetry employed for this shelxl refinement is uniquely defined
by the following loop, which should always be used as a source of
symmetry information in preference to the above space-group names.
They are only intended as comments.
;
_reflns_odcompleteness_completeness 98.60
_reflns_odcompleteness_iscentric 1
_reflns_odcompleteness_theta 66.97
_olex2_refinement_description
;
1. Fixed Uiso
 At 1.2 times of:
  All C(H) groups, All C(H,H) groups
 At 1.5 times of:
  All C(H,H,H) groups
2.a Ternary CH refined with riding coordinates:
 C12A(H12A), C15A(H15A), C24A(H24A), C27A(H27A), C41A(H41A), C44A(H44A),
 C53A(H53A), C56A(H56A), C12B(H12B), C15B(H15B), C24B(H24B), C27B(H27B),
 C41B(H41B), C44B(H44B), C53B(H53B), C56B(H56B)
2.b Secondary CH2 refined with riding coordinates:
 C61(H61A,H61B), C63(H63A,H63B), C62(H62A,H62B), C59(H59A,H59B), C60(H60A,
 H60B), C64(H64A,H64B)
2.c Aromatic/amide H refined with riding coordinates:
 C2A(H2A), C8A(H8A), C9A(H9A), C10A(H10A), C20A(H20A), C21A(H21A), C22A(H22A),
 C31A(H31A), C37A(H37A), C38A(H38A), C39A(H39A), C49A(H49A), C50A(H50A),
 C51A(H51A), C2B(H2B), C8B(H8B), C9B(H9B), C10B(H10B), C20B(H20B), C21B(H21B),
 C22B(H22B), C31B(H31B), C37B(H37B), C38B(H38B), C39B(H39B), C49B(H49B),
 C50B(H50B), C51B(H51B)
2.d Idealised Me refined as rotating group:
 C4A(H4AA,H4AB,H4AC), C5A(H5AA,H5AB,H5AC), C13A(H13A,H13B,H13C), C14A(H14A,
 H14B,H14C), C16A(H16A,H16B,H16C), C17A(H17A,H17B,H17C), C25A(H25A,H25B,H25C),
 C26A(H26A,H26B,H26C), C28A(H28A,H28B,H28C), C29A(H29A,H29B,H29C), C33A(H33A,
 H33B,H33C), C34A(H34A,H34B,H34C), C42A(H42A,H42B,H42C), C43A(H43A,H43B,H43C),
 C45A(H45A,H45B,H45C), C46A(H46A,H46B,H46C), C54A(H54A,H54B,H54C), C55A(H55A,
 H55B,H55C), C57A(H57A,H57B,H57C), C58A(H58A,H58B,H58C), C4B(H4BA,H4BB,H4BC),
 C5B(H5BA,H5BB,H5BC), C13B(H13D,H13E,H13F), C14B(H14D,H14E,H14F), C16B(H16D,
 H16E,H16F), C17B(H17D,H17E,H17F), C25B(H25D,H25E,H25F), C26B(H26D,H26E,H26F),
 C28B(H28D,H28E,H28F), C29B(H29D,H29E,H29F), C33B(H33D,H33E,H33F), C34B(H34D,
 H34E,H34F), C42B(H42D,H42E,H42F), C43B(H43D,H43E,H43F), C45B(H45D,H45E,H45F),
 C46B(H46D,H46E,H46F), C54B(H54D,H54E,H54F), C55B(H55D,H55E,H55F), C57B(H57D,
 H57E,H57F), C58B(H58D,H58E,H58F)
;
_shelx_shelxl_version_number 2014/7
_olex2_submission_special_instructions 'No special instructions were received'
_oxdiff_exptl_absorpt_empirical_details
;
Empirical correction (ABSPACK) includes:
- Absorption correction using spherical harmonics
- Frame scaling
- B-factor correction
;
_oxdiff_exptl_absorpt_empirical_full_max 4.673
_oxdiff_exptl_absorpt_empirical_full_min 0.317

loop_
_space_group_symop_operation_xyz
'x, y, z'
'-x, y+1/2, -z+1/2'
'-x, -y, -z'
'x, -y-1/2, z-1/2'

loop_
_atom_site_label
_atom_site_type_symbol
_atom_site_fract_x
_atom_site_fract_y
_atom_site_fract_z
_atom_site_U_iso_or_equiv
_atom_site_adp_type
_atom_site_occupancy
_atom_site_site_symmetry_order
_atom_site_calc_flag
_atom_site_refinement_flags_posn
Ga1A Ga 0.89587(3) 0.60799(2) 0.31078(3) 0.02504(13) Uani 1 1 d .
Ga2A Ga 1.01031(3) 0.65211(2) 0.12650(3) 0.02756(14) Uani 1 1 d .
P1A P 0.90373(7) 0.65726(3) 0.18819(6) 0.0308(2) Uani 1 1 d .
P2A P 0.90615(6) 0.60012(3) 0.18102(6) 0.0289(2) Uani 1 1 d .
P3A P 0.98339(7) 0.64896(3) 0.28561(6) 0.0306(2) Uani 1 1 d .
P4A P 1.02317(6) 0.60701(3) 0.21462(7) 0.0300(2) Uani 1 1 d .
N1A N 0.80436(19) 0.62206(10) 0.34702(19) 0.0264(7) Uani 1 1 d .
N2A N 0.9169(2) 0.57494(9) 0.39001(19) 0.0276(8) Uani 1 1 d .
N3A N 1.0087(2) 0.64652(9) 0.0196(2) 0.0284(8) Uani 1 1 d .
N4A N 1.0769(2) 0.69100(9) 0.1293(2) 0.0307(8) Uani 1 1 d .
C1A C 0.7711(3) 0.60525(13) 0.3980(3) 0.0356(10) Uani 1 1 d .
C2A C 0.7998(3) 0.57682(13) 0.4345(3) 0.0357(10) Uani 1 1 d .
H2A H 0.7689 0.5649 0.4628 0.043 Uiso 1 1 calc R
C3A C 0.8690(3) 0.56397(12) 0.4341(2) 0.0325(10) Uani 1 1 d .
C4A C 0.6985(3) 0.61705(16) 0.4182(3) 0.0478(13) Uani 1 1 d .
H4AA H 0.6994 0.6410 0.4260 0.072 Uiso 1 1 calc GR
H4AB H 0.6863 0.6059 0.4625 0.072 Uiso 1 1 calc GR
H4AC H 0.6638 0.6117 0.3791 0.072 Uiso 1 1 calc GR
C5A C 0.8868(3) 0.53595(13) 0.4880(3) 0.0419(12) Uani 1 1 d .
H5AA H 0.8767 0.5146 0.4648 0.063 Uiso 1 1 calc GR
H5AB H 0.8587 0.5383 0.5298 0.063 Uiso 1 1 calc GR
H5AC H 0.9364 0.5371 0.5038 0.063 Uiso 1 1 calc GR
C6A C 0.7758(3) 0.65390(12) 0.3205(2) 0.0300(9) Uani 1 1 d .
C7A C 0.7274(3) 0.65509(13) 0.2585(3) 0.0359(11) Uani 1 1 d .
C8A C 0.7057(3) 0.68670(14) 0.2314(3) 0.0439(13) Uani 1 1 d .
H8A H 0.6741 0.6878 0.1901 0.053 Uiso 1 1 calc R
C9A C 0.7300(3) 0.71620(14) 0.2641(3) 0.0494(14) Uani 1 1 d .
H9A H 0.7154 0.7370 0.2448 0.059 Uiso 1 1 calc R
C10A C 0.7765(3) 0.71449(14) 0.3259(3) 0.0460(13) Uani 1 1 d .
H10A H 0.7921 0.7345 0.3485 0.055 Uiso 1 1 calc R
C11A C 0.8007(3) 0.68383(13) 0.3554(3) 0.0368(11) Uani 1 1 d .
C12A C 0.6979(3) 0.62337(13) 0.2200(3) 0.0397(12) Uani 1 1 d .
H12A H 0.7181 0.6036 0.2462 0.048 Uiso 1 1 calc R
C13A C 0.7156(3) 0.62108(17) 0.1403(3) 0.0504(15) Uani 1 1 d .
H13A H 0.6940 0.6396 0.1133 0.076 Uiso 1 1 calc GR
H13B H 0.6978 0.6002 0.1197 0.076 Uiso 1 1 calc GR
H13C H 0.7663 0.6220 0.1374 0.076 Uiso 1 1 calc GR
C14A C 0.6159(3) 0.62216(15) 0.2229(3) 0.0499(14) Uani 1 1 d .
H14A H 0.6035 0.6244 0.2730 0.075 Uiso 1 1 calc GR
H14B H 0.5984 0.6010 0.2035 0.075 Uiso 1 1 calc GR
H14C H 0.5950 0.6403 0.1941 0.075 Uiso 1 1 calc GR
C15A C 0.8509(3) 0.68302(14) 0.4244(3) 0.0406(12) Uani 1 1 d .
H15A H 0.8686 0.6599 0.4309 0.049 Uiso 1 1 calc R
C16A C 0.9148(3) 0.70628(17) 0.4204(3) 0.0545(15) Uani 1 1 d .
H16A H 0.9413 0.7000 0.3793 0.082 Uiso 1 1 calc GR
H16B H 0.9446 0.7044 0.4650 0.082 Uiso 1 1 calc GR
H16C H 0.8987 0.7292 0.4145 0.082 Uiso 1 1 calc GR
C17A C 0.8113(4) 0.6922(3) 0.4917(4) 0.097(4) Uani 1 1 d .
H17A H 0.7957 0.7152 0.4879 0.146 Uiso 1 1 calc GR
H17B H 0.8424 0.6895 0.5352 0.146 Uiso 1 1 calc GR
H17C H 0.7708 0.6776 0.4946 0.146 Uiso 1 1 calc GR
C18A C 0.9901(2) 0.56302(11) 0.3971(2) 0.0282(9) Uani 1 1 d .
C19A C 1.0072(3) 0.53234(12) 0.3642(3) 0.0322(10) Uani 1 1 d .
C20A C 1.0793(3) 0.52271(12) 0.3688(3) 0.0352(10) Uani 1 1 d .
H20A H 1.0927 0.5028 0.3464 0.042 Uiso 1 1 calc R
C21A C 1.1301(3) 0.54223(13) 0.4057(3) 0.0388(11) Uani 1 1 d .
H21A H 1.1772 0.5350 0.4095 0.047 Uiso 1 1 calc R
C22A C 1.1119(3) 0.57256(13) 0.4374(3) 0.0357(11) Uani 1 1 d .
H22A H 1.1471 0.5858 0.4613 0.043 Uiso 1 1 calc R
C23A C 1.0414(2) 0.58347(12) 0.4337(2) 0.0293(9) Uani 1 1 d .
C24A C 0.9516(3) 0.50952(12) 0.3248(3) 0.0388(11) Uani 1 1 d .
H24A H 0.9045 0.5193 0.3304 0.047 Uiso 1 1 calc R
C25A C 0.9634(3) 0.50720(14) 0.2423(3) 0.0455(13) Uani 1 1 d .
H25A H 0.9641 0.5295 0.2217 0.068 Uiso 1 1 calc GR
H25B H 0.9255 0.4944 0.2180 0.068 Uiso 1 1 calc GR
H25C H 1.0080 0.4962 0.2357 0.068 Uiso 1 1 calc GR
C26A C 0.9534(3) 0.47399(13) 0.3593(3) 0.0495(14) Uani 1 1 d .
H26A H 0.9981 0.4634 0.3513 0.074 Uiso 1 1 calc GR
H26B H 0.9153 0.4607 0.3370 0.074 Uiso 1 1 calc GR
H26C H 0.9480 0.4758 0.4112 0.074 Uiso 1 1 calc GR
C27A C 1.0216(3) 0.61661(12) 0.4707(2) 0.0331(10) Uani 1 1 d .
H27A H 0.9807 0.6260 0.4416 0.040 Uiso 1 1 calc R
C28A C 1.0806(3) 0.64318(12) 0.4725(3) 0.0369(11) Uani 1 1 d .
H28A H 1.1192 0.6362 0.5060 0.055 Uiso 1 1 calc GR
H28B H 1.0623 0.6644 0.4884 0.055 Uiso 1 1 calc GR
H28C H 1.0974 0.6457 0.4241 0.055 Uiso 1 1 calc GR
C29A C 0.9978(3) 0.61014(14) 0.5486(3) 0.0462(13) Uani 1 1 d .
H29A H 0.9564 0.5959 0.5458 0.069 Uiso 1 1 calc GR
H29B H 0.9866 0.6312 0.5710 0.069 Uiso 1 1 calc GR
H29C H 1.0355 0.5992 0.5775 0.069 Uiso 1 1 calc GR
C30A C 1.0529(3) 0.66205(12) -0.0232(2) 0.0322(10) Uani 1 1 d .
C31A C 1.1014(3) 0.68681(12) 0.0016(2) 0.0339(10) Uani 1 1 d .
H31A H 1.1325 0.6943 -0.0326 0.041 Uiso 1 1 calc R
C32A C 1.1094(3) 0.70188(12) 0.0719(3) 0.0335(10) Uani 1 1 d .
C33A C 1.0517(3) 0.65297(14) -0.1035(3) 0.0414(12) Uani 1 1 d .
H33A H 1.0618 0.6293 -0.1084 0.062 Uiso 1 1 calc GR
H33B H 1.0870 0.6659 -0.1267 0.062 Uiso 1 1 calc GR
H33C H 1.0056 0.6578 -0.1266 0.062 Uiso 1 1 calc GR
C34A C 1.1584(3) 0.73213(15) 0.0783(3) 0.0511(15) Uani 1 1 d .
H34A H 1.1370 0.7507 0.0513 0.077 Uiso 1 1 calc GR
H34B H 1.2030 0.7266 0.0587 0.077 Uiso 1 1 calc GR
H34C H 1.1664 0.7383 0.1292 0.077 Uiso 1 1 calc GR
C35A C 0.9506(3) 0.62607(12) -0.0124(2) 0.0308(10) Uani 1 1 d .
C36A C 0.8838(3) 0.64173(14) -0.0279(3) 0.0411(12) Uani 1 1 d .
C37A C 0.8279(3) 0.62194(15) -0.0552(3) 0.0465(13) Uani 1 1 d .
H37A H 0.7839 0.6320 -0.0665 0.056 Uiso 1 1 calc R
C38A C 0.8351(3) 0.58770(16) -0.0662(3) 0.0512(15) Uani 1 1 d .
H38A H 0.7964 0.5749 -0.0844 0.061 Uiso 1 1 calc R
C39A C 0.8999(3) 0.57260(14) -0.0501(3) 0.0428(12) Uani 1 1 d .
H39A H 0.9046 0.5495 -0.0577 0.051 Uiso 1 1 calc R
C40A C 0.9590(3) 0.59105(12) -0.0228(2) 0.0326(10) Uani 1 1 d .
C41A C 0.8745(3) 0.67968(15) -0.0224(4) 0.0547(16) Uani 1 1 d .
H41A H 0.9155 0.6889 0.0070 0.066 Uiso 1 1 calc R
C42A C 0.8072(4) 0.68937(18) 0.0145(4) 0.068(2) Uani 1 1 d .
H42A H 0.7663 0.6822 -0.0157 0.102 Uiso 1 1 calc GR
H42B H 0.8058 0.7134 0.0208 0.102 Uiso 1 1 calc GR
H42C H 0.8071 0.6786 0.0617 0.102 Uiso 1 1 calc GR
C43A C 0.8734(4) 0.69529(18) -0.0996(5) 0.075(2) Uani 1 1 d .
H43A H 0.9182 0.6913 -0.1203 0.113 Uiso 1 1 calc GR
H43B H 0.8654 0.7192 -0.0963 0.113 Uiso 1 1 calc GR
H43C H 0.8359 0.6852 -0.1304 0.113 Uiso 1 1 calc GR
C44A C 1.0291(3) 0.57262(12) -0.0062(3) 0.0382(11) Uani 1 1 d .
H44A H 1.0650 0.5893 0.0111 0.046 Uiso 1 1 calc R
C45A C 1.0229(3) 0.54611(13) 0.0546(3) 0.0432(12) Uani 1 1 d .
H45A H 1.0089 0.5569 0.0985 0.065 Uiso 1 1 calc GR
H45B H 1.0681 0.5352 0.0644 0.065 Uiso 1 1 calc GR
H45C H 0.9879 0.5296 0.0388 0.065 Uiso 1 1 calc GR
C46A C 1.0554(4) 0.55514(14) -0.0748(3) 0.0506(14) Uani 1 1 d .
H46A H 1.0232 0.5373 -0.0898 0.076 Uiso 1 1 calc GR
H46B H 1.1020 0.5460 -0.0635 0.076 Uiso 1 1 calc GR
H46C H 1.0573 0.5713 -0.1139 0.076 Uiso 1 1 calc GR
C47A C 1.0875(3) 0.70726(12) 0.2003(2) 0.0319(10) Uani 1 1 d .
C48A C 1.0417(3) 0.73326(13) 0.2193(3) 0.0408(12) Uani 1 1 d .
C49A C 1.0496(3) 0.74576(14) 0.2911(3) 0.0459(13) Uani 1 1 d .
H49A H 1.0200 0.7631 0.3051 0.055 Uiso 1 1 calc R
C50A C 1.1009(4) 0.73291(16) 0.3421(3) 0.0529(16) Uani 1 1 d .
H50A H 1.1047 0.7412 0.3899 0.063 Uiso 1 1 calc R
C51A C 1.1457(3) 0.70796(15) 0.3214(3) 0.0466(14) Uani 1 1 d .
H51A H 1.1803 0.6998 0.3556 0.056 Uiso 1 1 calc R
C52A C 1.1409(3) 0.69444(14) 0.2508(3) 0.0396(12) Uani 1 1 d .
C53A C 0.9863(3) 0.74884(15) 0.1656(3) 0.0513(15) Uani 1 1 d .
H53A H 0.9827 0.7349 0.1211 0.062 Uiso 1 1 calc R
C54A C 0.9126(4) 0.75051(16) 0.1965(4) 0.0644(18) Uani 1 1 d .
H54A H 0.8998 0.7286 0.2139 0.097 Uiso 1 1 calc GR
H54B H 0.8782 0.7576 0.1585 0.097 Uiso 1 1 calc GR
H54C H 0.9135 0.7663 0.2365 0.097 Uiso 1 1 calc GR
C55A C 1.0087(4) 0.78464(19) 0.1439(4) 0.070(2) Uani 1 1 d .
H55A H 1.0147 0.7984 0.1872 0.106 Uiso 1 1 calc GR
H55B H 0.9725 0.7943 0.1107 0.106 Uiso 1 1 calc GR
H55C H 1.0527 0.7836 0.1203 0.106 Uiso 1 1 calc GR
C56A C 1.1933(3) 0.66699(16) 0.2303(3) 0.0486(14) Uani 1 1 d .
H56A H 1.1760 0.6575 0.1828 0.058 Uiso 1 1 calc R
C57A C 1.1992(3) 0.63816(17) 0.2858(3) 0.0535(15) Uani 1 1 d .
H57A H 1.2204 0.6464 0.3318 0.080 Uiso 1 1 calc GR
H57B H 1.2284 0.6205 0.2676 0.080 Uiso 1 1 calc GR
H57C H 1.1527 0.6294 0.2931 0.080 Uiso 1 1 calc GR
C58A C 1.2673(4) 0.6822(2) 0.2210(5) 0.081(2) Uani 1 1 d .
H58A H 1.2640 0.6989 0.1827 0.121 Uiso 1 1 calc GR
H58B H 1.2995 0.6647 0.2081 0.121 Uiso 1 1 calc GR
H58C H 1.2847 0.6926 0.2663 0.121 Uiso 1 1 calc GR
Ga1B Ga 0.50286(3) 0.65539(2) 0.62518(3) 0.02582(13) Uani 1 1 d .
Ga2B Ga 0.40399(3) 0.60338(2) 0.81113(3) 0.02522(13) Uani 1 1 d .
P1B P 0.49057(7) 0.64522(3) 0.78727(6) 0.0299(2) Uani 1 1 d .
P2B P 0.52052(6) 0.60683(3) 0.70265(6) 0.0268(2) Uani 1 1 d .
P3B P 0.40408(7) 0.65896(3) 0.69991(7) 0.0316(3) Uani 1 1 d .
P4B P 0.40161(6) 0.60255(3) 0.67892(6) 0.0273(2) Uani 1 1 d .
N1B N 0.5713(2) 0.69331(9) 0.6257(2) 0.0268(8) Uani 1 1 d .
N2B N 0.4898(2) 0.65339(9) 0.51756(19) 0.0267(8) Uani 1 1 d .
N3B N 0.4288(2) 0.56462(10) 0.8749(2) 0.0319(8) Uani 1 1 d .
N4B N 0.3179(2) 0.61546(10) 0.8611(2) 0.0289(8) Uani 1 1 d .
C1B C 0.5977(3) 0.70596(12) 0.5662(3) 0.0329(10) Uani 1 1 d .
C2B C 0.5808(3) 0.69374(12) 0.4951(3) 0.0335(10) Uani 1 1 d .
H2B H 0.6076 0.7025 0.4584 0.040 Uiso 1 1 calc R
C3B C 0.5290(3) 0.67003(11) 0.4718(2) 0.0320(10) Uani 1 1 d .
C4B C 0.6482(3) 0.73570(14) 0.5725(3) 0.0477(14) Uani 1 1 d .
H4BA H 0.6251 0.7553 0.5514 0.072 Uiso 1 1 calc GR
H4BB H 0.6899 0.7308 0.5467 0.072 Uiso 1 1 calc GR
H4BC H 0.6618 0.7398 0.6234 0.072 Uiso 1 1 calc GR
C5B C 0.5183(3) 0.66353(14) 0.3905(3) 0.0417(12) Uani 1 1 d .
H5BA H 0.5350 0.6413 0.3797 0.063 Uiso 1 1 calc GR
H5BB H 0.5443 0.6799 0.3643 0.063 Uiso 1 1 calc GR
H5BC H 0.4686 0.6652 0.3756 0.063 Uiso 1 1 calc GR
C6B C 0.5889(3) 0.70657(12) 0.6989(2) 0.0302(9) Uani 1 1 d .
C7B C 0.6452(3) 0.69138(12) 0.7414(3) 0.0353(10) Uani 1 1 d .
C8B C 0.6577(3) 0.70184(14) 0.8143(3) 0.0460(13) Uani 1 1 d .
H8B H 0.6949 0.6922 0.8433 0.055 Uiso 1 1 calc R
C9B C 0.6164(4) 0.72593(15) 0.8438(3) 0.0523(15) Uani 1 1 d .
H9B H 0.6252 0.7324 0.8927 0.063 Uiso 1 1 calc R
C10B C 0.5620(3) 0.74065(14) 0.8018(3) 0.0474(13) Uani 1 1 d .
H10B H 0.5348 0.7573 0.8226 0.057 Uiso 1 1 calc R
C11B C 0.5460(3) 0.73139(13) 0.7286(3) 0.0409(12) Uani 1 1 d .
C12B C 0.6927(3) 0.66456(15) 0.7097(3) 0.0442(13) Uani 1 1 d .
H12B H 0.6685 0.6565 0.6638 0.053 Uiso 1 1 calc R
C13B C 0.7050(3) 0.63393(15) 0.7601(3) 0.0477(14) Uani 1 1 d .
H13D H 0.7320 0.6407 0.8042 0.071 Uiso 1 1 calc GR
H13E H 0.7308 0.6170 0.7352 0.071 Uiso 1 1 calc GR
H13F H 0.6600 0.6250 0.7725 0.071 Uiso 1 1 calc GR
C14B C 0.7635(4) 0.6793(2) 0.6907(5) 0.075(2) Uani 1 1 d .
H14D H 0.7554 0.6976 0.6565 0.113 Uiso 1 1 calc GR
H14E H 0.7913 0.6622 0.6688 0.113 Uiso 1 1 calc GR
H14F H 0.7886 0.6876 0.7346 0.113 Uiso 1 1 calc GR
C15B C 0.4859(3) 0.74896(14) 0.6840(3) 0.0497(14) Uani 1 1 d .
H15B H 0.4756 0.7361 0.6385 0.060 Uiso 1 1 calc R
C16B C 0.4172(4) 0.75111(16) 0.7255(4) 0.0631(18) Uani 1 1 d .
H16D H 0.4064 0.7293 0.7448 0.095 Uiso 1 1 calc GR
H16E H 0.3786 0.7584 0.6923 0.095 Uiso 1 1 calc GR
H16F H 0.4238 0.7670 0.7652 0.095 Uiso 1 1 calc GR
C17B C 0.5076(4) 0.78503(17) 0.6633(4) 0.0611(17) Uani 1 1 d .
H17D H 0.5204 0.7976 0.7072 0.092 Uiso 1 1 calc GR
H17E H 0.4684 0.7959 0.6365 0.092 Uiso 1 1 calc GR
H17F H 0.5476 0.7841 0.6331 0.092 Uiso 1 1 calc GR
C18B C 0.4302(3) 0.63281(11) 0.4902(2) 0.0281(9) Uani 1 1 d .
C19B C 0.4405(3) 0.59881(12) 0.4704(2) 0.0306(10) Uani 1 1 d .
C20B C 0.3802(3) 0.58014(13) 0.4475(3) 0.0384(11) Uani 1 1 d .
H20B H 0.3856 0.5578 0.4333 0.046 Uiso 1 1 calc R
C21B C 0.3123(3) 0.59398(14) 0.4451(3) 0.0413(12) Uani 1 1 d .
H21B H 0.2731 0.5810 0.4295 0.050 Uiso 1 1 calc R
C22B C 0.3034(3) 0.62728(14) 0.4661(3) 0.0418(12) Uani 1 1 d .
H22B H 0.2577 0.6363 0.4646 0.050 Uiso 1 1 calc R
C23B C 0.3605(3) 0.64756(12) 0.4892(3) 0.0349(11) Uani 1 1 d .
C24B C 0.5128(3) 0.58181(12) 0.4735(3) 0.0329(10) Uani 1 1 d .
H24B H 0.5489 0.5986 0.4889 0.039 Uiso 1 1 calc R
C25B C 0.5157(3) 0.55329(13) 0.5306(3) 0.0427(12) Uani 1 1 d .
H25D H 0.5073 0.5624 0.5781 0.064 Uiso 1 1 calc GR
H25E H 0.5618 0.5428 0.5324 0.064 Uiso 1 1 calc GR
H25F H 0.4799 0.5368 0.5171 0.064 Uiso 1 1 calc GR
C26B C 0.5301(3) 0.56820(14) 0.3987(3) 0.0441(12) Uani 1 1 d .
H26D H 0.4960 0.5512 0.3832 0.066 Uiso 1 1 calc GR
H26E H 0.5769 0.5585 0.4021 0.066 Uiso 1 1 calc GR
H26F H 0.5284 0.5863 0.3636 0.066 Uiso 1 1 calc GR
C27B C 0.3493(3) 0.68431(13) 0.5091(3) 0.0414(12) Uani 1 1 d .
H27B H 0.3889 0.6911 0.5434 0.050 Uiso 1 1 calc R
C28B C 0.2809(4) 0.69086(16) 0.5462(4) 0.0604(17) Uani 1 1 d .
H28D H 0.2411 0.6885 0.5109 0.091 Uiso 1 1 calc GR
H28E H 0.2817 0.7133 0.5660 0.091 Uiso 1 1 calc GR
H28F H 0.2765 0.6749 0.5853 0.091 Uiso 1 1 calc GR
C29B C 0.3515(4) 0.70630(16) 0.4407(4) 0.0667(19) Uani 1 1 d .
H29D H 0.3963 0.7033 0.4193 0.100 Uiso 1 1 calc GR
H29E H 0.3459 0.7296 0.4539 0.100 Uiso 1 1 calc GR
H29F H 0.3136 0.6998 0.4057 0.100 Uiso 1 1 calc GR
C30B C 0.3873(3) 0.55233(12) 0.9246(3) 0.0353(11) Uani 1 1 d .
C31B C 0.3239(3) 0.56798(13) 0.9439(3) 0.0363(11) Uani 1 1 d .
H31B H 0.2990 0.5568 0.9790 0.044 Uiso 1 1 calc R
C32B C 0.2939(3) 0.59813(12) 0.9171(3) 0.0336(10) Uani 1 1 d .
C33B C 0.4078(3) 0.51981(15) 0.9634(3) 0.0469(13) Uani 1 1 d .
H33D H 0.3889 0.5011 0.9350 0.070 Uiso 1 1 calc GR
H33E H 0.3889 0.5196 1.0111 0.070 Uiso 1 1 calc GR
H33F H 0.4587 0.5181 0.9688 0.070 Uiso 1 1 calc GR
C34B C 0.2315(3) 0.61069(14) 0.9575(3) 0.0419(12) Uani 1 1 d .
H34D H 0.2484 0.6201 1.0040 0.063 Uiso 1 1 calc GR
H34E H 0.1999 0.5922 0.9657 0.063 Uiso 1 1 calc GR
H34F H 0.2065 0.6277 0.9286 0.063 Uiso 1 1 calc GR
C35B C 0.4983(3) 0.54919(15) 0.8657(3) 0.0424(12) Uani 1 1 d .
C36B C 0.5573(3) 0.56303(16) 0.9038(3) 0.0468(14) Uani 1 1 d .
C37B C 0.6245(3) 0.54648(18) 0.8953(3) 0.0548(16) Uani 1 1 d .
H37B H 0.6655 0.5548 0.9201 0.066 Uiso 1 1 calc R
C38B C 0.6283(4) 0.51897(17) 0.8515(3) 0.0570(16) Uani 1 1 d .
H38B H 0.6720 0.5085 0.8477 0.068 Uiso 1 1 calc R
C39B C 0.5705(3) 0.50637(16) 0.8133(3) 0.0524(15) Uani 1 1 d .
H39B H 0.5751 0.4877 0.7830 0.063 Uiso 1 1 calc R
C40B C 0.5040(3) 0.52108(15) 0.8189(3) 0.0463(13) Uani 1 1 d .
C41B C 0.5521(3) 0.59241(17) 0.9551(3) 0.0517(15) Uani 1 1 d .
H41B H 0.5066 0.6037 0.9426 0.062 Uiso 1 1 calc R
C42B C 0.6108(4) 0.6188(2) 0.9493(3) 0.0653(19) Uani 1 1 d .
H42D H 0.6551 0.6098 0.9697 0.098 Uiso 1 1 calc GR
H42E H 0.5989 0.6387 0.9760 0.098 Uiso 1 1 calc GR
H42F H 0.6151 0.6244 0.8985 0.098 Uiso 1 1 calc GR
C43B C 0.5508(4) 0.5800(2) 1.0348(3) 0.065(2) Uani 1 1 d .
H43D H 0.5139 0.5635 1.0381 0.098 Uiso 1 1 calc GR
H43E H 0.5419 0.5987 1.0664 0.098 Uiso 1 1 calc GR
H43F H 0.5959 0.5700 1.0497 0.098 Uiso 1 1 calc GR
C44B C 0.4407(3) 0.50706(14) 0.7716(3) 0.0466(13) Uani 1 1 d .
H44B H 0.3978 0.5190 0.7849 0.056 Uiso 1 1 calc R
C45B C 0.4508(4) 0.51378(14) 0.6909(3) 0.0494(14) Uani 1 1 d .
H45D H 0.4520 0.5377 0.6824 0.074 Uiso 1 1 calc GR
H45E H 0.4121 0.5040 0.6613 0.074 Uiso 1 1 calc GR
H45F H 0.4948 0.5039 0.6778 0.074 Uiso 1 1 calc GR
C46B C 0.4293(4) 0.46887(15) 0.7832(3) 0.0543(15) Uani 1 1 d .
H46D H 0.4704 0.4567 0.7694 0.082 Uiso 1 1 calc GR
H46E H 0.3883 0.4615 0.7533 0.082 Uiso 1 1 calc GR
H46F H 0.4219 0.4646 0.8340 0.082 Uiso 1 1 calc GR
C47B C 0.2837(2) 0.64648(12) 0.8360(2) 0.0293(9) Uani 1 1 d .
C48B C 0.3024(3) 0.67697(13) 0.8710(3) 0.0349(10) Uani 1 1 d .
C49B C 0.2714(3) 0.70656(13) 0.8430(3) 0.0439(12) Uani 1 1 d .
H49B H 0.2835 0.7271 0.8652 0.053 Uiso 1 1 calc R
C50B C 0.2228(3) 0.70592(15) 0.7828(3) 0.0471(13) Uani 1 1 d .
H50B H 0.2024 0.7259 0.7649 0.057 Uiso 1 1 calc R
C51B C 0.2044(3) 0.67559(15) 0.7491(3) 0.0411(12) Uani 1 1 d .
H51B H 0.1713 0.6754 0.7089 0.049 Uiso 1 1 calc R
C52B C 0.2348(2) 0.64518(14) 0.7745(2) 0.0335(10) Uani 1 1 d .
C53B C 0.3557(3) 0.67893(13) 0.9379(3) 0.0391(11) Uani 1 1 d .
H53B H 0.3722 0.6560 0.9496 0.047 Uiso 1 1 calc R
C54B C 0.4205(3) 0.70045(16) 0.9241(3) 0.0488(14) Uani 1 1 d .
H54D H 0.4464 0.6902 0.8862 0.073 Uiso 1 1 calc GR
H54E H 0.4505 0.7021 0.9685 0.073 Uiso 1 1 calc GR
H54F H 0.4053 0.7226 0.9087 0.073 Uiso 1 1 calc GR
C55B C 0.3196(3) 0.69271(15) 1.0048(3) 0.0478(13) Uani 1 1 d .
H55D H 0.3036 0.7154 0.9949 0.072 Uiso 1 1 calc GR
H55E H 0.3529 0.6926 1.0469 0.072 Uiso 1 1 calc GR
H55F H 0.2796 0.6787 1.0144 0.072 Uiso 1 1 calc GR
C56B C 0.2148(3) 0.61154(15) 0.7381(3) 0.0398(12) Uani 1 1 d .
H56B H 0.2564 0.5968 0.7458 0.048 Uiso 1 1 calc R
C57B C 0.1991(4) 0.61395(17) 0.6554(3) 0.0560(17) Uani 1 1 d .
H57D H 0.1595 0.6289 0.6450 0.084 Uiso 1 1 calc GR
H57E H 0.1877 0.5919 0.6360 0.084 Uiso 1 1 calc GR
H57F H 0.2401 0.6226 0.6330 0.084 Uiso 1 1 calc GR
C58B C 0.1542(4) 0.5943(2) 0.7754(4) 0.070(2) Uani 1 1 d .
H58D H 0.1677 0.5911 0.8267 0.104 Uiso 1 1 calc GR
H58E H 0.1444 0.5727 0.7527 0.104 Uiso 1 1 calc GR
H58F H 0.1123 0.6081 0.7703 0.104 Uiso 1 1 calc GR
Cl5 Cl 0.69657(9) 0.49604(4) 0.47167(8) 0.0513(3) Uani 1 1 d .
Cl6 Cl 0.74905(9) 0.48151(5) 0.32749(9) 0.0597(4) Uani 1 1 d .
C61 C 0.7252(4) 0.46400(15) 0.4114(3) 0.0519(15) Uani 1 1 d .
H61A H 0.7657 0.4522 0.4348 0.062 Uiso 1 1 calc R
H61B H 0.6872 0.4478 0.4019 0.062 Uiso 1 1 calc R
Cl9 Cl 0.94771(16) 0.63811(7) 0.72830(11) 0.1010(8) Uani 1 1 d .
Cl10 Cl 0.87058(13) 0.57477(7) 0.70968(18) 0.1071(8) Uani 1 1 d .
C63 C 0.9303(7) 0.5976(3) 0.7638(6) 0.137(5) Uani 1 1 d .
H63A H 0.9746 0.5851 0.7696 0.164 Uiso 1 1 calc R
H63B H 0.9122 0.6001 0.8122 0.164 Uiso 1 1 calc R
Cl7 Cl 0.67469(10) 0.49976(4) 0.66180(9) 0.0610(4) Uani 1 1 d .
Cl8 Cl 0.70516(11) 0.56770(5) 0.60810(9) 0.0723(5) Uani 1 1 d .
C62 C 0.6760(4) 0.54365(16) 0.6809(3) 0.0524(14) Uani 1 1 d .
H62A H 0.6284 0.5509 0.6913 0.063 Uiso 1 1 calc R
H62B H 0.7070 0.5478 0.7246 0.063 Uiso 1 1 calc R
Cl1 Cl 0.38411(12) 0.58859(6) 0.24903(10) 0.0809(6) Uani 1 1 d .
Cl2 Cl 0.39735(16) 0.62521(6) 0.11131(13) 0.0999(8) Uani 1 1 d .
C59 C 0.3994(5) 0.5856(2) 0.1563(4) 0.077(2) Uani 1 1 d .
H59A H 0.3636 0.5710 0.1322 0.092 Uiso 1 1 calc R
H59B H 0.4455 0.5752 0.1513 0.092 Uiso 1 1 calc R
Cl3 Cl 0.75498(12) 0.52242(6) 0.15823(11) 0.0822(6) Uani 1 1 d .
Cl4 Cl 0.78831(9) 0.50653(4) 0.00693(8) 0.0527(3) Uani 1 1 d .
C60 C 0.8096(4) 0.53086(19) 0.0857(4) 0.0650(19) Uani 1 1 d .
H60A H 0.8055 0.5546 0.0729 0.078 Uiso 1 1 calc R
H60B H 0.8587 0.5266 0.1024 0.078 Uiso 1 1 calc R
Cl11 Cl 0.82912(9) 0.49767(4) 0.80727(9) 0.0609(4) Uani 1 1 d .
Cl12 Cl 0.79132(11) 0.43212(5) 0.86841(9) 0.0727(5) Uani 1 1 d .
C64 C 0.8181(4) 0.45386(16) 0.7897(3) 0.0545(15) Uani 1 1 d .
H64A H 0.7826 0.4507 0.7493 0.065 Uiso 1 1 calc R
H64B H 0.8626 0.4445 0.7751 0.065 Uiso 1 1 calc R

loop_
_atom_site_aniso_label
_atom_site_aniso_U_11
_atom_site_aniso_U_22
_atom_site_aniso_U_33
_atom_site_aniso_U_23
_atom_site_aniso_U_13
_atom_site_aniso_U_12
Ga1A 0.0246(3) 0.0264(3) 0.0243(3) 0.00101(19) 0.0024(2) -0.0006(2)
Ga2A 0.0319(3) 0.0243(3) 0.0263(3) 0.00209(19) 0.0011(2) -0.0034(2)
P1A 0.0317(6) 0.0301(6) 0.0308(5) 0.0035(4) 0.0037(5) -0.0018(5)
P2A 0.0277(6) 0.0305(6) 0.0288(5) -0.0018(4) 0.0039(4) -0.0040(5)
P3A 0.0316(6) 0.0310(6) 0.0293(5) 0.0002(4) 0.0029(5) -0.0060(5)
P4A 0.0263(6) 0.0300(6) 0.0342(6) 0.0044(4) 0.0050(4) 0.0011(5)
N1A 0.0201(17) 0.0320(19) 0.0272(17) -0.0023(14) 0.0029(14) 0.0020(15)
N2A 0.0290(19) 0.0249(17) 0.0286(17) 0.0027(14) -0.0016(15) -0.0036(15)
N3A 0.033(2) 0.0246(17) 0.0268(17) 0.0020(14) 0.0006(15) -0.0040(16)
N4A 0.032(2) 0.0262(18) 0.0340(19) -0.0028(15) 0.0022(16) -0.0061(16)
C1A 0.027(2) 0.044(3) 0.036(2) 0.000(2) 0.0026(19) -0.002(2)
C2A 0.030(2) 0.043(3) 0.034(2) 0.008(2) 0.0086(19) -0.005(2)
C3A 0.032(2) 0.035(2) 0.030(2) 0.0054(18) -0.0026(18) -0.007(2)
C4A 0.035(3) 0.062(4) 0.047(3) 0.013(3) 0.009(2) 0.007(3)
C5A 0.044(3) 0.041(3) 0.040(3) 0.011(2) 0.000(2) -0.002(2)
C6A 0.029(2) 0.030(2) 0.031(2) -0.0021(17) 0.0055(18) 0.0043(19)
C7A 0.034(3) 0.037(3) 0.035(2) -0.0008(19) -0.002(2) 0.006(2)
C8A 0.040(3) 0.041(3) 0.049(3) 0.001(2) -0.010(2) 0.007(2)
C9A 0.047(3) 0.036(3) 0.064(4) 0.003(2) -0.006(3) 0.012(3)
C10A 0.045(3) 0.033(3) 0.059(3) -0.010(2) -0.003(3) 0.004(2)
C11A 0.034(3) 0.035(2) 0.040(3) -0.008(2) -0.003(2) 0.004(2)
C12A 0.042(3) 0.039(3) 0.037(2) -0.004(2) -0.007(2) 0.004(2)
C13A 0.041(3) 0.069(4) 0.040(3) -0.016(3) -0.009(2) 0.004(3)
C14A 0.056(4) 0.051(3) 0.042(3) -0.004(2) 0.001(3) -0.013(3)
C15A 0.038(3) 0.043(3) 0.040(3) -0.011(2) -0.004(2) -0.002(2)
C16A 0.046(3) 0.060(4) 0.056(3) -0.012(3) -0.012(3) -0.005(3)
C17A 0.059(5) 0.191(11) 0.043(4) -0.037(5) 0.007(3) -0.032(6)
C18A 0.027(2) 0.029(2) 0.028(2) 0.0057(16) -0.0025(17) -0.0007(18)
C19A 0.032(2) 0.027(2) 0.037(2) 0.0047(18) -0.0023(19) -0.0009(19)
C20A 0.036(3) 0.029(2) 0.041(2) 0.0007(19) 0.001(2) 0.003(2)
C21A 0.033(3) 0.038(3) 0.045(3) 0.004(2) -0.001(2) 0.002(2)
C22A 0.028(2) 0.035(2) 0.043(3) 0.001(2) -0.005(2) -0.002(2)
C23A 0.029(2) 0.031(2) 0.028(2) 0.0039(17) 0.0015(17) -0.0034(19)
C24A 0.040(3) 0.029(2) 0.045(3) -0.004(2) -0.008(2) 0.001(2)
C25A 0.057(4) 0.041(3) 0.038(3) -0.008(2) -0.002(2) 0.000(3)
C26A 0.051(3) 0.030(3) 0.065(4) 0.001(2) -0.015(3) -0.007(2)
C27A 0.035(3) 0.032(2) 0.031(2) -0.0013(18) -0.0037(19) -0.005(2)
C28A 0.040(3) 0.034(2) 0.036(2) -0.0042(19) -0.004(2) -0.006(2)
C29A 0.059(4) 0.043(3) 0.037(3) -0.006(2) 0.006(2) -0.005(3)
C30A 0.038(3) 0.029(2) 0.029(2) 0.0012(17) 0.0075(19) -0.001(2)
C31A 0.040(3) 0.034(2) 0.029(2) 0.0023(18) 0.0129(19) -0.010(2)
C32A 0.030(2) 0.034(2) 0.038(2) 0.0000(19) 0.0094(19) -0.008(2)
C33A 0.045(3) 0.050(3) 0.030(2) -0.003(2) 0.012(2) -0.007(2)
C34A 0.060(4) 0.046(3) 0.050(3) -0.009(2) 0.019(3) -0.025(3)
C35A 0.035(2) 0.035(2) 0.0221(19) 0.0032(17) -0.0004(17) -0.012(2)
C36A 0.045(3) 0.040(3) 0.036(2) 0.010(2) -0.008(2) -0.005(2)
C37A 0.041(3) 0.054(3) 0.042(3) 0.007(2) -0.012(2) -0.004(3)
C38A 0.056(4) 0.056(3) 0.040(3) 0.005(2) -0.010(3) -0.022(3)
C39A 0.054(3) 0.040(3) 0.035(2) 0.000(2) 0.005(2) -0.019(3)
C40A 0.036(3) 0.036(2) 0.027(2) 0.0024(17) 0.0057(18) -0.009(2)
C41A 0.049(3) 0.040(3) 0.071(4) 0.003(3) -0.024(3) 0.009(3)
C42A 0.081(5) 0.064(4) 0.057(4) -0.001(3) -0.005(3) 0.034(4)
C43A 0.066(5) 0.052(4) 0.109(6) 0.038(4) 0.013(4) 0.008(4)
C44A 0.039(3) 0.030(2) 0.046(3) -0.005(2) 0.011(2) -0.007(2)
C45A 0.045(3) 0.034(3) 0.052(3) -0.003(2) 0.012(2) 0.002(2)
C46A 0.065(4) 0.040(3) 0.049(3) -0.007(2) 0.021(3) -0.004(3)
C47A 0.033(2) 0.034(2) 0.029(2) -0.0003(18) 0.0040(18) -0.012(2)
C48A 0.050(3) 0.033(2) 0.040(3) -0.011(2) 0.005(2) -0.007(2)
C49A 0.057(4) 0.035(3) 0.046(3) -0.011(2) 0.008(3) -0.008(3)
C50A 0.072(4) 0.052(3) 0.035(3) -0.011(2) 0.006(3) -0.025(3)
C51A 0.049(3) 0.053(3) 0.037(3) 0.001(2) -0.006(2) -0.018(3)
C52A 0.039(3) 0.047(3) 0.033(2) 0.003(2) 0.002(2) -0.014(2)
C53A 0.061(4) 0.041(3) 0.052(3) -0.011(2) -0.001(3) 0.008(3)
C54A 0.054(4) 0.041(3) 0.099(5) -0.001(3) 0.009(4) 0.007(3)
C55A 0.066(5) 0.066(4) 0.079(5) 0.023(4) 0.003(4) 0.003(4)
C56A 0.046(3) 0.059(4) 0.041(3) 0.006(2) 0.001(2) 0.002(3)
C57A 0.044(3) 0.061(4) 0.054(3) 0.009(3) -0.009(3) 0.003(3)
C58A 0.056(4) 0.083(6) 0.106(6) 0.023(5) 0.025(4) -0.004(4)
Ga1B 0.0298(3) 0.0215(2) 0.0259(3) 0.00079(19) 0.0000(2) -0.0034(2)
Ga2B 0.0252(3) 0.0264(3) 0.0242(3) -0.00003(19) 0.0027(2) -0.0021(2)
P1B 0.0323(6) 0.0320(6) 0.0261(5) -0.0039(4) 0.0065(4) -0.0084(5)
P2B 0.0256(5) 0.0270(5) 0.0280(5) 0.0008(4) 0.0035(4) 0.0000(4)
P3B 0.0317(6) 0.0257(5) 0.0379(6) 0.0027(4) 0.0069(5) 0.0002(5)
P4B 0.0264(6) 0.0274(5) 0.0282(5) -0.0005(4) 0.0013(4) -0.0041(4)
N1B 0.0258(19) 0.0256(17) 0.0295(18) -0.0043(14) 0.0053(14) -0.0046(15)
N2B 0.033(2) 0.0196(16) 0.0273(17) -0.0008(13) -0.0011(15) -0.0013(15)
N3B 0.028(2) 0.033(2) 0.0339(19) 0.0067(16) -0.0035(16) -0.0015(16)
N4B 0.0275(19) 0.0282(18) 0.0313(18) -0.0037(15) 0.0050(15) -0.0038(16)
C1B 0.036(3) 0.028(2) 0.035(2) 0.0031(18) 0.0036(19) -0.009(2)
C2B 0.038(3) 0.032(2) 0.031(2) 0.0037(18) 0.0070(19) -0.011(2)
C3B 0.043(3) 0.025(2) 0.028(2) 0.0026(16) -0.0009(19) -0.004(2)
C4B 0.056(4) 0.043(3) 0.045(3) -0.006(2) 0.012(3) -0.026(3)
C5B 0.055(3) 0.042(3) 0.028(2) 0.0042(19) -0.002(2) -0.010(3)
C6B 0.032(2) 0.033(2) 0.026(2) -0.0049(17) 0.0063(17) -0.0106(19)
C7B 0.041(3) 0.034(2) 0.031(2) -0.0006(18) 0.003(2) -0.010(2)
C8B 0.055(3) 0.047(3) 0.035(3) 0.001(2) -0.005(2) -0.021(3)
C9B 0.072(4) 0.051(3) 0.035(3) -0.015(2) 0.009(3) -0.021(3)
C10B 0.060(4) 0.038(3) 0.045(3) -0.015(2) 0.011(3) -0.008(3)
C11B 0.046(3) 0.028(2) 0.049(3) -0.014(2) 0.006(2) -0.008(2)
C12B 0.046(3) 0.050(3) 0.036(3) 0.006(2) -0.004(2) 0.001(3)
C13B 0.047(3) 0.047(3) 0.048(3) 0.005(2) -0.011(2) 0.000(3)
C14B 0.073(5) 0.071(5) 0.085(5) 0.015(4) 0.029(4) 0.002(4)
C15B 0.048(3) 0.039(3) 0.062(4) -0.016(3) 0.004(3) 0.000(3)
C16B 0.058(4) 0.041(3) 0.092(5) -0.009(3) 0.020(4) 0.006(3)
C17B 0.057(4) 0.057(4) 0.069(4) 0.003(3) -0.001(3) -0.002(3)
C18B 0.034(2) 0.029(2) 0.0207(18) 0.0037(15) -0.0030(17) -0.0061(19)
C19B 0.036(2) 0.031(2) 0.025(2) -0.0020(16) -0.0002(18) -0.007(2)
C20B 0.047(3) 0.034(2) 0.035(2) -0.0064(19) 0.006(2) -0.014(2)
C21B 0.037(3) 0.048(3) 0.038(3) -0.001(2) -0.004(2) -0.013(2)
C22B 0.036(3) 0.047(3) 0.040(3) 0.005(2) -0.010(2) 0.000(2)
C23B 0.041(3) 0.032(2) 0.031(2) 0.0078(18) -0.006(2) -0.002(2)
C24B 0.035(3) 0.030(2) 0.034(2) -0.0084(18) 0.0059(19) -0.003(2)
C25B 0.052(3) 0.032(2) 0.044(3) -0.005(2) 0.003(2) 0.009(2)
C26B 0.043(3) 0.042(3) 0.048(3) -0.012(2) 0.014(2) -0.001(2)
C27B 0.041(3) 0.032(2) 0.050(3) 0.002(2) -0.005(2) 0.012(2)
C28B 0.065(4) 0.044(3) 0.072(4) -0.005(3) 0.001(3) 0.019(3)
C29B 0.080(5) 0.043(3) 0.077(5) 0.023(3) 0.007(4) 0.021(3)
C30B 0.041(3) 0.035(2) 0.029(2) 0.0063(18) -0.002(2) -0.009(2)
C31B 0.040(3) 0.037(3) 0.033(2) 0.0044(19) 0.011(2) -0.005(2)
C32B 0.033(3) 0.033(2) 0.035(2) -0.0019(18) 0.0108(19) -0.008(2)
C33B 0.048(3) 0.049(3) 0.044(3) 0.011(2) 0.003(2) 0.001(3)
C34B 0.038(3) 0.042(3) 0.047(3) 0.000(2) 0.012(2) -0.001(2)
C35B 0.033(3) 0.054(3) 0.039(3) 0.019(2) -0.001(2) 0.003(2)
C36B 0.035(3) 0.070(4) 0.034(3) 0.019(2) -0.004(2) -0.004(3)
C37B 0.043(3) 0.076(4) 0.044(3) 0.021(3) -0.007(2) -0.010(3)
C38B 0.063(4) 0.062(4) 0.047(3) 0.013(3) 0.010(3) 0.013(3)
C39B 0.061(4) 0.051(3) 0.046(3) 0.010(3) 0.007(3) 0.015(3)
C40B 0.050(3) 0.048(3) 0.041(3) 0.015(2) 0.008(2) 0.015(3)
C41B 0.042(3) 0.074(4) 0.039(3) 0.008(3) -0.005(2) -0.015(3)
C42B 0.068(4) 0.086(5) 0.040(3) 0.003(3) -0.008(3) -0.017(4)
C43B 0.072(5) 0.088(5) 0.035(3) 0.001(3) -0.003(3) -0.030(4)
C44B 0.052(3) 0.035(3) 0.054(3) -0.003(2) 0.010(3) 0.005(3)
C45B 0.067(4) 0.036(3) 0.046(3) 0.003(2) 0.008(3) -0.001(3)
C46B 0.071(4) 0.043(3) 0.050(3) 0.002(3) 0.012(3) 0.001(3)
C47B 0.026(2) 0.031(2) 0.032(2) -0.0010(17) 0.0105(18) -0.0046(19)
C48B 0.031(2) 0.038(3) 0.036(2) -0.0059(19) 0.006(2) -0.002(2)
C49B 0.050(3) 0.032(3) 0.050(3) -0.006(2) 0.002(2) 0.006(2)
C50B 0.048(3) 0.047(3) 0.047(3) 0.002(2) 0.006(2) 0.011(3)
C51B 0.033(3) 0.055(3) 0.035(2) -0.001(2) 0.003(2) 0.008(2)
C52B 0.024(2) 0.048(3) 0.028(2) -0.0016(19) 0.0059(18) 0.000(2)
C53B 0.038(3) 0.037(3) 0.042(3) -0.009(2) 0.005(2) 0.000(2)
C54B 0.040(3) 0.055(3) 0.052(3) -0.023(3) 0.008(2) -0.004(3)
C55B 0.052(3) 0.048(3) 0.043(3) -0.006(2) -0.002(2) -0.008(3)
C56B 0.033(3) 0.053(3) 0.034(2) -0.009(2) 0.007(2) -0.006(2)
C57B 0.066(4) 0.060(4) 0.039(3) -0.015(3) -0.019(3) 0.013(3)
C58B 0.071(5) 0.083(5) 0.057(4) -0.022(4) 0.019(3) -0.034(4)
Cl5 0.0612(9) 0.0417(7) 0.0512(7) -0.0061(6) 0.0060(6) -0.0083(6)
Cl6 0.0583(9) 0.0692(10) 0.0523(8) 0.0068(7) 0.0090(7) 0.0030(8)
C61 0.076(4) 0.041(3) 0.038(3) -0.003(2) -0.003(3) -0.005(3)
Cl9 0.137(2) 0.1102(18) 0.0541(10) -0.0044(11) -0.0046(12) -0.0211(16)
Cl10 0.0751(15) 0.0910(16) 0.157(3) -0.0211(16) 0.0210(15) -0.0008(13)
C63 0.146(11) 0.158(11) 0.101(8) 0.064(8) -0.033(7) -0.071(9)
Cl7 0.0702(10) 0.0595(9) 0.0535(8) -0.0076(7) 0.0047(7) 0.0087(8)
Cl8 0.0894(13) 0.0835(12) 0.0453(8) 0.0018(8) 0.0134(8) -0.0272(11)
C62 0.064(4) 0.051(3) 0.043(3) -0.001(2) 0.010(3) 0.001(3)
Cl1 0.0869(14) 0.0954(15) 0.0604(10) 0.0116(9) 0.0047(9) 0.0263(12)
Cl2 0.146(2) 0.0787(14) 0.0759(13) 0.0185(11) 0.0102(14) 0.0221(15)
C59 0.088(6) 0.067(5) 0.074(5) 0.013(4) 0.000(4) 0.016(4)
Cl3 0.0891(14) 0.1004(15) 0.0597(10) 0.0017(10) 0.0267(10) -0.0231(12)
Cl4 0.0599(9) 0.0456(7) 0.0524(7) -0.0010(6) 0.0023(6) -0.0136(7)
C60 0.078(5) 0.069(4) 0.049(3) -0.010(3) 0.010(3) -0.020(4)
Cl11 0.0542(9) 0.0645(9) 0.0643(9) 0.0059(7) 0.0056(7) 0.0128(8)
Cl12 0.0760(12) 0.0914(13) 0.0511(9) 0.0126(8) 0.0074(8) -0.0190(10)
C64 0.061(4) 0.058(4) 0.047(3) 0.012(3) 0.018(3) 0.015(3)

loop_
_atom_type_symbol
_atom_type_description
_atom_type_scat_dispersion_real
_atom_type_scat_dispersion_imag
_atom_type_scat_source
C C 0.0181 0.0091 'International Tables Vol C Tables 4.2.6.8 and 6.1.1.4'
H H 0.0000 0.0000 'International Tables Vol C Tables 4.2.6.8 and 6.1.1.4'
Cl Cl 0.3639 0.7018 'International Tables Vol C Tables 4.2.6.8 and 6.1.1.4'
Ga Ga -1.2846 0.7763 'International Tables Vol C Tables 4.2.6.8 and 6.1.1.4'
N N 0.0311 0.0180 'International Tables Vol C Tables 4.2.6.8 and 6.1.1.4'
P P 0.2955 0.4335 'International Tables Vol C Tables 4.2.6.8 and 6.1.1.4'

loop_
_exptl_crystal_face_index_h
_exptl_crystal_face_index_k
_exptl_crystal_face_index_l
_exptl_crystal_face_perp_dist
0 1 0 0.0502
2 5 2 0.0565
4 -2 5 0.0536
1 -5 1 0.0631
-2 -5 0 0.0601
-1 -5 -3 0.0824
1 5 -2 0.0610
5 1 -2 0.0786
4 -4 -5 0.0837
-5 -3 0 0.0719
1 4 5 0.0615
-5 2 -4 0.1008
-3 -5 4 0.0850
-1 -5 0 0.0650

loop_
_geom_angle_atom_site_label_1
_geom_angle_atom_site_label_2
_geom_angle_atom_site_label_3
_geom_angle
P3A Ga1A P2A 78.35(4)
N1A Ga1A P2A 119.66(11)
N1A Ga1A P3A 120.33(12)
N1A Ga1A N2A 94.67(16)
N2A Ga1A P2A 127.53(12)
N2A Ga1A P3A 119.05(11)
P1A Ga2A P4A 78.43(4)
N3A Ga2A P1A 121.47(12)
N3A Ga2A P4A 125.07(11)
N3A Ga2A N4A 94.74(16)
N4A Ga2A P1A 118.27(12)
N4A Ga2A P4A 121.53(12)
P2A P1A Ga2A 82.31(5)
P2A P1A P3A 83.46(6)
P3A P1A Ga2A 79.69(5)
P1A P2A Ga1A 79.10(5)
P4A P2A Ga1A 81.81(5)
P4A P2A P1A 83.51(6)
P1A P3A Ga1A 79.53(5)
P4A P3A Ga1A 82.45(5)
P4A P3A P1A 83.47(6)
P2A P4A Ga2A 81.65(5)
P3A P4A Ga2A 79.23(5)
P3A P4A P2A 83.71(6)
C1A N1A Ga1A 123.7(3)
C1A N1A C6A 119.2(4)
C6A N1A Ga1A 116.9(3)
C3A N2A Ga1A 123.5(3)
C3A N2A C18A 121.4(4)
C18A N2A Ga1A 115.1(3)
C30A N3A Ga2A 124.2(3)
C30A N3A C35A 120.4(4)
C35A N3A Ga2A 115.1(3)
C32A N4A Ga2A 123.9(3)
C32A N4A C47A 121.3(4)
C47A N4A Ga2A 114.8(3)
N1A C1A C2A 123.3(5)
N1A C1A C4A 119.3(5)
C2A C1A C4A 117.4(5)
C1A C2A H2A 115.8
C3A C2A C1A 128.4(5)
C3A C2A H2A 115.8
N2A C3A C2A 123.8(4)
N2A C3A C5A 120.5(5)
C2A C3A C5A 115.7(4)
C1A C4A H4AA 109.5
C1A C4A H4AB 109.5
C1A C4A H4AC 109.5
H4AA C4A H4AB 109.5
H4AA C4A H4AC 109.5
H4AB C4A H4AC 109.5
C3A C5A H5AA 109.5
C3A C5A H5AB 109.5
C3A C5A H5AC 109.5
H5AA C5A H5AB 109.5
H5AA C5A H5AC 109.5
H5AB C5A H5AC 109.5
C7A C6A N1A 120.5(4)
C7A C6A C11A 120.9(4)
C11A C6A N1A 118.5(4)
C6A C7A C12A 122.7(4)
C8A C7A C6A 118.3(5)
C8A C7A C12A 119.0(4)
C7A C8A H8A 119.1
C9A C8A C7A 121.8(5)
C9A C8A H8A 119.1
C8A C9A H9A 120.5
C8A C9A C10A 119.1(5)
C10A C9A H9A 120.5
C9A C10A H10A 119.0
C9A C10A C11A 122.1(5)
C11A C10A H10A 119.0
C6A C11A C15A 121.7(5)
C10A C11A C6A 117.9(4)
C10A C11A C15A 120.5(5)
C7A C12A H12A 108.4
C7A C12A C14A 110.1(4)
C13A C12A C7A 113.2(5)
C13A C12A H12A 108.4
C13A C12A C14A 108.2(4)
C14A C12A H12A 108.4
C12A C13A H13A 109.5
C12A C13A H13B 109.5
C12A C13A H13C 109.5
H13A C13A H13B 109.5
H13A C13A H13C 109.5
H13B C13A H13C 109.5
C12A C14A H14A 109.5
C12A C14A H14B 109.5
C12A C14A H14C 109.5
H14A C14A H14B 109.5
H14A C14A H14C 109.5
H14B C14A H14C 109.5
C11A C15A H15A 107.9
C16A C15A C11A 113.5(5)
C16A C15A H15A 107.9
C17A C15A C11A 110.5(5)
C17A C15A H15A 107.9
C17A C15A C16A 108.9(5)
C15A C16A H16A 109.5
C15A C16A H16B 109.5
C15A C16A H16C 109.5
H16A C16A H16B 109.5
H16A C16A H16C 109.5
H16B C16A H16C 109.5
C15A C17A H17A 109.5
C15A C17A H17B 109.5
C15A C17A H17C 109.5
H17A C17A H17B 109.5
H17A C17A H17C 109.5
H17B C17A H17C 109.5
C19A C18A N2A 119.0(4)
C23A C18A N2A 118.4(4)
C23A C18A C19A 122.5(4)
C18A C19A C20A 117.2(4)
C18A C19A C24A 123.0(4)
C20A C19A C24A 119.8(4)
C19A C20A H20A 119.5
C21A C20A C19A 121.1(5)
C21A C20A H20A 119.5
C20A C21A H21A 119.7
C20A C21A C22A 120.6(5)
C22A C21A H21A 119.7
C21A C22A H22A 119.7
C21A C22A C23A 120.6(4)
C23A C22A H22A 119.7
C18A C23A C27A 121.8(4)
C22A C23A C18A 118.1(4)
C22A C23A C27A 120.2(4)
C19A C24A H24A 108.4
C19A C24A C25A 110.9(5)
C19A C24A C26A 110.6(4)
C25A C24A H24A 108.4
C25A C24A C26A 110.1(4)
C26A C24A H24A 108.4
C24A C25A H25A 109.5
C24A C25A H25B 109.5
C24A C25A H25C 109.5
H25A C25A H25B 109.5
H25A C25A H25C 109.5
H25B C25A H25C 109.5
C24A C26A H26A 109.5
C24A C26A H26B 109.5
C24A C26A H26C 109.5
H26A C26A H26B 109.5
H26A C26A H26C 109.5
H26B C26A H26C 109.5
C23A C27A H27A 107.2
C23A C27A C29A 110.9(4)
C28A C27A C23A 113.7(4)
C28A C27A H27A 107.2
C28A C27A C29A 110.5(4)
C29A C27A H27A 107.2
C27A C28A H28A 109.5
C27A C28A H28B 109.5
C27A C28A H28C 109.5
H28A C28A H28B 109.5
H28A C28A H28C 109.5
H28B C28A H28C 109.5
C27A C29A H29A 109.5
C27A C29A H29B 109.5
C27A C29A H29C 109.5
H29A C29A H29B 109.5
H29A C29A H29C 109.5
H29B C29A H29C 109.5
N3A C30A C31A 123.9(4)
N3A C30A C33A 119.4(4)
C31A C30A C33A 116.8(4)
C30A C31A H31A 115.9
C30A C31A C32A 128.3(4)
C32A C31A H31A 115.9
N4A C32A C31A 123.7(4)
N4A C32A C34A 120.6(4)
C31A C32A C34A 115.7(4)
C30A C33A H33A 109.5
C30A C33A H33B 109.5
C30A C33A H33C 109.5
H33A C33A H33B 109.5
H33A C33A H33C 109.5
H33B C33A H33C 109.5
C32A C34A H34A 109.5
C32A C34A H34B 109.5
C32A C34A H34C 109.5
H34A C34A H34B 109.5
H34A C34A H34C 109.5
H34B C34A H34C 109.5
C36A C35A N3A 118.2(4)
C40A C35A N3A 121.0(4)
C40A C35A C36A 120.7(4)
C35A C36A C41A 121.8(5)
C37A C36A C35A 118.1(5)
C37A C36A C41A 119.8(5)
C36A C37A H37A 119.0
C38A C37A C36A 122.1(6)
C38A C37A H37A 119.0
C37A C38A H38A 120.3
C39A C38A C37A 119.4(5)
C39A C38A H38A 120.3
C38A C39A H39A 119.2
C38A C39A C40A 121.7(5)
C40A C39A H39A 119.2
C35A C40A C44A 123.2(4)
C39A C40A C35A 118.0(5)
C39A C40A C44A 118.8(5)
C36A C41A H41A 108.3
C36A C41A C42A 112.5(6)
C36A C41A C43A 109.5(6)
C42A C41A H41A 108.3
C42A C41A C43A 109.9(5)
C43A C41A H41A 108.3
C41A C42A H42A 109.5
C41A C42A H42B 109.5
C41A C42A H42C 109.5
H42A C42A H42B 109.5
H42A C42A H42C 109.5
H42B C42A H42C 109.5
C41A C43A H43A 109.5
C41A C43A H43B 109.5
C41A C43A H43C 109.5
H43A C43A H43B 109.5
H43A C43A H43C 109.5
H43B C43A H43C 109.5
C40A C44A H44A 108.2
C40A C44A C45A 111.4(4)
C40A C44A C46A 112.0(5)
C45A C44A H44A 108.2
C45A C44A C46A 108.8(4)
C46A C44A H44A 108.2
C44A C45A H45A 109.5
C44A C45A H45B 109.5
C44A C45A H45C 109.5
H45A C45A H45B 109.5
H45A C45A H45C 109.5
H45B C45A H45C 109.5
C44A C46A H46A 109.5
C44A C46A H46B 109.5
C44A C46A H46C 109.5
H46A C46A H46B 109.5
H46A C46A H46C 109.5
H46B C46A H46C 109.5
C48A C47A N4A 119.7(4)
C48A C47A C52A 121.8(5)
C52A C47A N4A 118.3(5)
C47A C48A C53A 123.3(5)
C49A C48A C47A 117.4(5)
C49A C48A C53A 119.2(5)
C48A C49A H49A 119.2
C50A C49A C48A 121.5(6)
C50A C49A H49A 119.2
C49A C50A H50A 120.2
C51A C50A C49A 119.6(5)
C51A C50A H50A 120.2
C50A C51A H51A 119.0
C50A C51A C52A 121.9(5)
C52A C51A H51A 119.0
C47A C52A C56A 122.6(5)
C51A C52A C47A 117.7(5)
C51A C52A C56A 119.7(5)
C48A C53A H53A 108.2
C48A C53A C54A 112.5(6)
C48A C53A C55A 110.7(5)
C54A C53A H53A 108.2
C54A C53A C55A 108.9(5)
C55A C53A H53A 108.2
C53A C54A H54A 109.5
C53A C54A H54B 109.5
C53A C54A H54C 109.5
H54A C54A H54B 109.5
H54A C54A H54C 109.5
H54B C54A H54C 109.5
C53A C55A H55A 109.5
C53A C55A H55B 109.5
C53A C55A H55C 109.5
H55A C55A H55B 109.5
H55A C55A H55C 109.5
H55B C55A H55C 109.5
C52A C56A H56A 107.8
C52A C56A C58A 110.6(6)
C57A C56A C52A 113.0(5)
C57A C56A H56A 107.8
C57A C56A C58A 109.8(5)
C58A C56A H56A 107.8
C56A C57A H57A 109.5
C56A C57A H57B 109.5
C56A C57A H57C 109.5
H57A C57A H57B 109.5
H57A C57A H57C 109.5
H57B C57A H57C 109.5
C56A C58A H58A 109.5
C56A C58A H58B 109.5
C56A C58A H58C 109.5
H58A C58A H58B 109.5
H58A C58A H58C 109.5
H58B C58A H58C 109.5
P3B Ga1B P2B 78.15(4)
N1B Ga1B P2B 122.74(11)
N1B Ga1B P3B 119.05(11)
N2B Ga1B P2B 124.04(11)
N2B Ga1B P3B 121.47(12)
N2B Ga1B N1B 94.30(15)
P1B Ga2B P4B 78.22(4)
N3B Ga2B P1B 120.76(12)
N3B Ga2B P4B 124.75(13)
N3B Ga2B N4B 95.09(17)
N4B Ga2B P1B 120.58(12)
N4B Ga2B P4B 120.19(11)
P2B P1B Ga2B 81.99(5)
P2B P1B P3B 83.26(6)
P3B P1B Ga2B 79.97(5)
P1B P2B Ga1B 80.24(5)
P4B P2B Ga1B 81.34(5)
P4B P2B P1B 83.86(6)
P1B P3B Ga1B 80.46(5)
P4B P3B Ga1B 81.57(5)
P4B P3B P1B 83.57(6)
P2B P4B Ga2B 81.58(5)
P2B P4B P3B 83.37(6)
P3B P4B Ga2B 79.56(5)
C1B N1B Ga1B 124.3(3)
C1B N1B C6B 122.8(4)
C6B N1B Ga1B 112.9(3)
C3B N2B Ga1B 124.7(3)
C3B N2B C18B 121.0(4)
C18B N2B Ga1B 114.3(3)
C30B N3B Ga2B 124.2(3)
C30B N3B C35B 119.7(4)
C35B N3B Ga2B 116.1(3)
C32B N4B Ga2B 124.0(3)
C32B N4B C47B 120.9(4)
C47B N4B Ga2B 115.1(3)
N1B C1B C2B 123.6(4)
N1B C1B C4B 120.1(4)
C2B C1B C4B 116.3(4)
C1B C2B H2B 115.7
C3B C2B C1B 128.6(4)
C3B C2B H2B 115.7
N2B C3B C2B 123.4(4)
N2B C3B C5B 119.3(4)
C2B C3B C5B 117.3(4)
C1B C4B H4BA 109.5
C1B C4B H4BB 109.5
C1B C4B H4BC 109.5
H4BA C4B H4BB 109.5
H4BA C4B H4BC 109.5
H4BB C4B H4BC 109.5
C3B C5B H5BA 109.5
C3B C5B H5BB 109.5
C3B C5B H5BC 109.5
H5BA C5B H5BB 109.5
H5BA C5B H5BC 109.5
H5BB C5B H5BC 109.5
C7B C6B N1B 118.1(4)
C11B C6B N1B 120.4(4)
C11B C6B C7B 121.2(4)
C6B C7B C12B 121.9(4)
C8B C7B C6B 118.2(5)
C8B C7B C12B 119.9(5)
C7B C8B H8B 119.5
C9B C8B C7B 121.1(6)
C9B C8B H8B 119.5
C8B C9B H9B 119.9
C8B C9B C10B 120.2(5)
C10B C9B H9B 119.9
C9B C10B H10B 119.0
C9B C10B C11B 121.9(5)
C11B C10B H10B 119.0
C6B C11B C15B 122.8(5)
C10B C11B C6B 117.4(5)
C10B C11B C15B 119.8(5)
C7B C12B H12B 107.3
C7B C12B C13B 113.3(5)
C13B C12B H12B 107.3
C14B C12B C7B 111.4(5)
C14B C12B H12B 107.3
C14B C12B C13B 110.0(5)
C12B C13B H13D 109.5
C12B C13B H13E 109.5
C12B C13B H13F 109.5
H13D C13B H13E 109.5
H13D C13B H13F 109.5
H13E C13B H13F 109.5
C12B C14B H14D 109.5
C12B C14B H14E 109.5
C12B C14B H14F 109.5
H14D C14B H14E 109.5
H14D C14B H14F 109.5
H14E C14B H14F 109.5
C11B C15B H15B 108.4
C11B C15B C16B 112.5(6)
C11B C15B C17B 110.9(5)
C16B C15B H15B 108.4
C17B C15B H15B 108.4
C17B C15B C16B 108.2(5)
C15B C16B H16D 109.5
C15B C16B H16E 109.5
C15B C16B H16F 109.5
H16D C16B H16E 109.5
H16D C16B H16F 109.5
H16E C16B H16F 109.5
C15B C17B H17D 109.5
C15B C17B H17E 109.5
C15B C17B H17F 109.5
H17D C17B H17E 109.5
H17D C17B H17F 109.5
H17E C17B H17F 109.5
C19B C18B N2B 120.5(4)
C19B C18B C23B 121.7(4)
C23B C18B N2B 117.6(4)
C18B C19B C24B 123.5(4)
C20B C19B C18B 117.3(5)
C20B C19B C24B 119.2(4)
C19B C20B H20B 119.0
C21B C20B C19B 122.0(5)
C21B C20B H20B 119.0
C20B C21B H21B 120.2
C22B C21B C20B 119.7(5)
C22B C21B H21B 120.2
C21B C22B H22B 119.0
C23B C22B C21B 122.0(5)
C23B C22B H22B 119.0
C18B C23B C27B 121.9(4)
C22B C23B C18B 117.3(5)
C22B C23B C27B 120.8(5)
C19B C24B H24B 108.2
C19B C24B C25B 110.2(4)
C19B C24B C26B 111.6(4)
C25B C24B H24B 108.2
C26B C24B H24B 108.2
C26B C24B C25B 110.3(4)
C24B C25B H25D 109.5
C24B C25B H25E 109.5
C24B C25B H25F 109.5
H25D C25B H25E 109.5
H25D C25B H25F 109.5
H25E C25B H25F 109.5
C24B C26B H26D 109.5
C24B C26B H26E 109.5
C24B C26B H26F 109.5
H26D C26B H26E 109.5
H26D C26B H26F 109.5
H26E C26B H26F 109.5
C23B C27B H27B 107.7
C23B C27B C29B 109.9(5)
C28B C27B C23B 113.9(5)
C28B C27B H27B 107.7
C28B C27B C29B 109.6(5)
C29B C27B H27B 107.7
C27B C28B H28D 109.5
C27B C28B H28E 109.5
C27B C28B H28F 109.5
H28D C28B H28E 109.5
H28D C28B H28F 109.5
H28E C28B H28F 109.5
C27B C29B H29D 109.5
C27B C29B H29E 109.5
C27B C29B H29F 109.5
H29D C29B H29E 109.5
H29D C29B H29F 109.5
H29E C29B H29F 109.5
N3B C30B C31B 123.7(4)
N3B C30B C33B 119.3(5)
C31B C30B C33B 117.0(5)
C30B C31B H31B 115.9
C32B C31B C30B 128.3(5)
C32B C31B H31B 115.9
N4B C32B C31B 123.9(5)
N4B C32B C34B 121.1(5)
C31B C32B C34B 114.9(4)
C30B C33B H33D 109.5
C30B C33B H33E 109.5
C30B C33B H33F 109.5
H33D C33B H33E 109.5
H33D C33B H33F 109.5
H33E C33B H33F 109.5
C32B C34B H34D 109.5
C32B C34B H34E 109.5
C32B C34B H34F 109.5
H34D C34B H34E 109.5
H34D C34B H34F 109.5
H34E C34B H34F 109.5
C36B C35B N3B 118.2(5)
C36B C35B C40B 121.6(5)
C40B C35B N3B 120.2(5)
C35B C36B C37B 116.7(6)
C35B C36B C41B 122.4(5)
C37B C36B C41B 120.8(5)
C36B C37B H37B 119.7
C38B C37B C36B 120.6(6)
C38B C37B H37B 119.7
C37B C38B H38B 119.0
C39B C38B C37B 121.9(6)
C39B C38B H38B 119.0
C38B C39B H39B 119.7
C38B C39B C40B 120.5(6)
C40B C39B H39B 119.7
C35B C40B C44B 122.7(5)
C39B C40B C35B 118.6(6)
C39B C40B C44B 118.7(6)
C36B C41B H41B 107.4
C36B C41B C42B 114.2(6)
C36B C41B C43B 110.3(6)
C42B C41B H41B 107.4
C42B C41B C43B 109.9(5)
C43B C41B H41B 107.4
C41B C42B H42D 109.5
C41B C42B H42E 109.5
C41B C42B H42F 109.5
H42D C42B H42E 109.5
H42D C42B H42F 109.5
H42E C42B H42F 109.5
C41B C43B H43D 109.5
C41B C43B H43E 109.5
C41B C43B H43F 109.5
H43D C43B H43E 109.5
H43D C43B H43F 109.5
H43E C43B H43F 109.5
C40B C44B H44B 108.2
C40B C44B C46B 112.9(5)
C45B C44B C40B 109.9(5)
C45B C44B H44B 108.2
C45B C44B C46B 109.3(5)
C46B C44B H44B 108.2
C44B C45B H45D 109.5
C44B C45B H45E 109.5
C44B C45B H45F 109.5
H45D C45B H45E 109.5
H45D C45B H45F 109.5
H45E C45B H45F 109.5
C44B C46B H46D 109.5
C44B C46B H46E 109.5
C44B C46B H46F 109.5
H46D C46B H46E 109.5
H46D C46B H46F 109.5
H46E C46B H46F 109.5
C48B C47B N4B 119.7(4)
C48B C47B C52B 121.9(5)
C52B C47B N4B 118.4(4)
C47B C48B C53B 122.7(5)
C49B C48B C47B 118.2(5)
C49B C48B C53B 119.2(5)
C48B C49B H49B 119.5
C50B C49B C48B 121.1(5)
C50B C49B H49B 119.5
C49B C50B H50B 119.9
C51B C50B C49B 120.1(5)
C51B C50B H50B 119.9
C50B C51B H51B 119.5
C50B C51B C52B 121.1(5)
C52B C51B H51B 119.5
C47B C52B C56B 120.7(5)
C51B C52B C47B 117.7(5)
C51B C52B C56B 121.6(4)
C48B C53B H53B 108.0
C48B C53B C55B 110.5(4)
C54B C53B C48B 112.8(5)
C54B C53B H53B 108.0
C54B C53B C55B 109.5(4)
C55B C53B H53B 108.0
C53B C54B H54D 109.5
C53B C54B H54E 109.5
C53B C54B H54F 109.5
H54D C54B H54E 109.5
H54D C54B H54F 109.5
H54E C54B H54F 109.5
C53B C55B H55D 109.5
C53B C55B H55E 109.5
C53B C55B H55F 109.5
H55D C55B H55E 109.5
H55D C55B H55F 109.5
H55E C55B H55F 109.5
C52B C56B H56B 106.5
C52B C56B C58B 111.6(5)
C57B C56B C52B 113.8(5)
C57B C56B H56B 106.5
C57B C56B C58B 111.5(5)
C58B C56B H56B 106.5
C56B C57B H57D 109.5
C56B C57B H57E 109.5
C56B C57B H57F 109.5
H57D C57B H57E 109.5
H57D C57B H57F 109.5
H57E C57B H57F 109.5
C56B C58B H58D 109.5
C56B C58B H58E 109.5
C56B C58B H58F 109.5
H58D C58B H58E 109.5
H58D C58B H58F 109.5
H58E C58B H58F 109.5
Cl5 C61 H61A 109.4
Cl5 C61 H61B 109.4
Cl6 C61 Cl5 111.0(3)
Cl6 C61 H61A 109.4
Cl6 C61 H61B 109.4
H61A C61 H61B 108.0
Cl9 C63 H63A 108.9
Cl9 C63 H63B 108.9
Cl10 C63 Cl9 113.6(6)
Cl10 C63 H63A 108.9
Cl10 C63 H63B 108.9
H63A C63 H63B 107.7
Cl7 C62 H62A 109.1
Cl7 C62 H62B 109.1
Cl8 C62 Cl7 112.7(3)
Cl8 C62 H62A 109.1
Cl8 C62 H62B 109.1
H62A C62 H62B 107.8
Cl1 C59 Cl2 112.9(5)
Cl1 C59 H59A 109.0
Cl1 C59 H59B 109.0
Cl2 C59 H59A 109.0
Cl2 C59 H59B 109.0
H59A C59 H59B 107.8
Cl3 C60 H60A 108.9
Cl3 C60 H60B 108.9
Cl4 C60 Cl3 113.4(4)
Cl4 C60 H60A 108.9
Cl4 C60 H60B 108.9
H60A C60 H60B 107.7
Cl11 C64 H64A 109.4
Cl11 C64 H64B 109.4
Cl12 C64 Cl11 111.4(3)
Cl12 C64 H64A 109.4
Cl12 C64 H64B 109.4
H64A C64 H64B 108.0

loop_
_geom_bond_atom_site_label_1
_geom_bond_atom_site_label_2
_geom_bond_distance
Ga1A P2A 2.4040(12)
Ga1A P3A 2.3787(13)
Ga1A N1A 1.966(4)
Ga1A N2A 1.969(4)
Ga2A P1A 2.3718(14)
Ga2A P4A 2.4027(12)
Ga2A N3A 1.957(4)
Ga2A N4A 1.985(4)
P1A P2A 2.2669(16)
P1A P3A 2.2723(16)
P2A P4A 2.2657(16)
P3A P4A 2.2623(17)
N1A C1A 1.331(6)
N1A C6A 1.442(6)
N2A C3A 1.320(6)
N2A C18A 1.456(6)
N3A C30A 1.327(6)
N3A C35A 1.453(6)
N4A C32A 1.318(6)
N4A C47A 1.446(6)
C1A C2A 1.399(7)
C1A C4A 1.514(7)
C2A H2A 0.9300
C2A C3A 1.399(7)
C3A C5A 1.505(6)
C4A H4AA 0.9600
C4A H4AB 0.9600
C4A H4AC 0.9600
C5A H5AA 0.9600
C5A H5AB 0.9600
C5A H5AC 0.9600
C6A C7A 1.405(6)
C6A C11A 1.411(7)
C7A C8A 1.397(7)
C7A C12A 1.526(7)
C8A H8A 0.9300
C8A C9A 1.376(8)
C9A H9A 0.9300
C9A C10A 1.383(8)
C10A H10A 0.9300
C10A C11A 1.393(7)
C11A C15A 1.523(6)
C12A H12A 0.9800
C12A C13A 1.514(7)
C12A C14A 1.549(8)
C13A H13A 0.9600
C13A H13B 0.9600
C13A H13C 0.9600
C14A H14A 0.9600
C14A H14B 0.9600
C14A H14C 0.9600
C15A H15A 0.9800
C15A C16A 1.521(8)
C15A C17A 1.519(9)
C16A H16A 0.9600
C16A H16B 0.9600
C16A H16C 0.9600
C17A H17A 0.9600
C17A H17B 0.9600
C17A H17C 0.9600
C18A C19A 1.401(7)
C18A C23A 1.396(6)
C19A C20A 1.408(7)
C19A C24A 1.526(6)
C20A H20A 0.9300
C20A C21A 1.373(7)
C21A H21A 0.9300
C21A C22A 1.385(7)
C22A H22A 0.9300
C22A C23A 1.395(7)
C23A C27A 1.532(7)
C24A H24A 0.9800
C24A C25A 1.535(7)
C24A C26A 1.541(7)
C25A H25A 0.9600
C25A H25B 0.9600
C25A H25C 0.9600
C26A H26A 0.9600
C26A H26B 0.9600
C26A H26C 0.9600
C27A H27A 0.9800
C27A C28A 1.530(7)
C27A C29A 1.537(7)
C28A H28A 0.9600
C28A H28B 0.9600
C28A H28C 0.9600
C29A H29A 0.9600
C29A H29B 0.9600
C29A H29C 0.9600
C30A C31A 1.396(7)
C30A C33A 1.505(6)
C31A H31A 0.9300
C31A C32A 1.412(7)
C32A C34A 1.513(7)
C33A H33A 0.9600
C33A H33B 0.9600
C33A H33C 0.9600
C34A H34A 0.9600
C34A H34B 0.9600
C34A H34C 0.9600
C35A C36A 1.415(7)
C35A C40A 1.410(7)
C36A C37A 1.380(7)
C36A C41A 1.517(8)
C37A H37A 0.9300
C37A C38A 1.378(9)
C38A H38A 0.9300
C38A C39A 1.374(9)
C39A H39A 0.9300
C39A C40A 1.395(7)
C40A C44A 1.523(7)
C41A H41A 0.9800
C41A C42A 1.522(10)
C41A C43A 1.534(9)
C42A H42A 0.9600
C42A H42B 0.9600
C42A H42C 0.9600
C43A H43A 0.9600
C43A H43B 0.9600
C43A H43C 0.9600
C44A H44A 0.9800
C44A C45A 1.535(7)
C44A C46A 1.538(7)
C45A H45A 0.9600
C45A H45B 0.9600
C45A H45C 0.9600
C46A H46A 0.9600
C46A H46B 0.9600
C46A H46C 0.9600
C47A C48A 1.402(7)
C47A C52A 1.414(7)
C48A C49A 1.397(7)
C48A C53A 1.514(8)
C49A H49A 0.9300
C49A C50A 1.392(9)
C50A H50A 0.9300
C50A C51A 1.368(9)
C51A H51A 0.9300
C51A C52A 1.390(7)
C52A C56A 1.531(8)
C53A H53A 0.9800
C53A C54A 1.534(9)
C53A C55A 1.538(9)
C54A H54A 0.9600
C54A H54B 0.9600
C54A H54C 0.9600
C55A H55A 0.9600
C55A H55B 0.9600
C55A H55C 0.9600
C56A H56A 0.9800
C56A C57A 1.524(8)
C56A C58A 1.538(9)
C57A H57A 0.9600
C57A H57B 0.9600
C57A H57C 0.9600
C58A H58A 0.9600
C58A H58B 0.9600
C58A H58C 0.9600
Ga1B P2B 2.3955(12)
Ga1B P3B 2.3794(14)
Ga1B N1B 1.979(4)
Ga1B N2B 1.961(4)
Ga2B P1B 2.3846(13)
Ga2B P4B 2.4057(12)
Ga2B N3B 1.963(4)
Ga2B N4B 1.970(4)
P1B P2B 2.2622(16)
P1B P3B 2.2686(17)
P2B P4B 2.2598(16)
P3B P4B 2.2662(16)
N1B C1B 1.321(6)
N1B C6B 1.450(5)
N2B C3B 1.324(6)
N2B C18B 1.449(6)
N3B C30B 1.327(6)
N3B C35B 1.463(7)
N4B C32B 1.333(6)
N4B C47B 1.447(6)
C1B C2B 1.400(6)
C1B C4B 1.514(6)
C2B H2B 0.9300
C2B C3B 1.400(6)
C3B C5B 1.504(6)
C4B H4BA 0.9600
C4B H4BB 0.9600
C4B H4BC 0.9600
C5B H5BA 0.9600
C5B H5BB 0.9600
C5B H5BC 0.9600
C6B C7B 1.408(7)
C6B C11B 1.403(7)
C7B C8B 1.397(7)
C7B C12B 1.526(8)
C8B H8B 0.9300
C8B C9B 1.364(9)
C9B H9B 0.9300
C9B C10B 1.369(9)
C10B H10B 0.9300
C10B C11B 1.396(7)
C11B C15B 1.519(8)
C12B H12B 0.9800
C12B C13B 1.530(7)
C12B C14B 1.517(9)
C13B H13D 0.9600
C13B H13E 0.9600
C13B H13F 0.9600
C14B H14D 0.9600
C14B H14E 0.9600
C14B H14F 0.9600
C15B H15B 0.9800
C15B C16B 1.543(9)
C15B C17B 1.539(9)
C16B H16D 0.9600
C16B H16E 0.9600
C16B H16F 0.9600
C17B H17D 0.9600
C17B H17E 0.9600
C17B H17F 0.9600
C18B C19B 1.411(6)
C18B C23B 1.437(7)
C19B C20B 1.397(7)
C19B C24B 1.516(7)
C20B H20B 0.9300
C20B C21B 1.388(8)
C21B H21B 0.9300
C21B C22B 1.386(8)
C22B H22B 0.9300
C22B C23B 1.386(7)
C23B C27B 1.518(7)
C24B H24B 0.9800
C24B C25B 1.535(7)
C24B C26B 1.519(7)
C25B H25D 0.9600
C25B H25E 0.9600
C25B H25F 0.9600
C26B H26D 0.9600
C26B H26E 0.9600
C26B H26F 0.9600
C27B H27B 0.9800
C27B C28B 1.515(9)
C27B C29B 1.524(8)
C28B H28D 0.9600
C28B H28E 0.9600
C28B H28F 0.9600
C29B H29D 0.9600
C29B H29E 0.9600
C29B H29F 0.9600
C30B C31B 1.410(7)
C30B C33B 1.507(7)
C31B H31B 0.9300
C31B C32B 1.396(7)
C32B C34B 1.510(7)
C33B H33D 0.9600
C33B H33E 0.9600
C33B H33F 0.9600
C34B H34D 0.9600
C34B H34E 0.9600
C34B H34F 0.9600
C35B C36B 1.385(8)
C35B C40B 1.411(8)
C36B C37B 1.442(9)
C36B C41B 1.499(9)
C37B H37B 0.9300
C37B C38B 1.355(10)
C38B H38B 0.9300
C38B C39B 1.350(9)
C39B H39B 0.9300
C39B C40B 1.391(8)
C40B C44B 1.528(8)
C41B H41B 0.9800
C41B C42B 1.529(9)
C41B C43B 1.534(8)
C42B H42D 0.9600
C42B H42E 0.9600
C42B H42F 0.9600
C43B H43D 0.9600
C43B H43E 0.9600
C43B H43F 0.9600
C44B H44B 0.9800
C44B C45B 1.518(8)
C44B C46B 1.544(8)
C45B H45D 0.9600
C45B H45E 0.9600
C45B H45F 0.9600
C46B H46D 0.9600
C46B H46E 0.9600
C46B H46F 0.9600
C47B C48B 1.400(7)
C47B C52B 1.405(6)
C48B C49B 1.391(7)
C48B C53B 1.529(7)
C49B H49B 0.9300
C49B C50B 1.383(8)
C50B H50B 0.9300
C50B C51B 1.382(8)
C51B H51B 0.9300
C51B C52B 1.399(7)
C52B C56B 1.525(7)
C53B H53B 0.9800
C53B C54B 1.522(8)
C53B C55B 1.534(8)
C54B H54D 0.9600
C54B H54E 0.9600
C54B H54F 0.9600
C55B H55D 0.9600
C55B H55E 0.9600
C55B H55F 0.9600
C56B H56B 0.9800
C56B C57B 1.518(7)
C56B C58B 1.528(8)
C57B H57D 0.9600
C57B H57E 0.9600
C57B H57F 0.9600
C58B H58D 0.9600
C58B H58E 0.9600
C58B H58F 0.9600
Cl5 C61 1.783(6)
Cl6 C61 1.763(6)
C61 H61A 0.9700
C61 H61B 0.9700
Cl9 C63 1.769(10)
Cl10 C63 1.706(11)
C63 H63A 0.9700
C63 H63B 0.9700
Cl7 C62 1.772(6)
Cl8 C62 1.750(6)
C62 H62A 0.9700
C62 H62B 0.9700
Cl1 C59 1.736(8)
Cl2 C59 1.769(8)
C59 H59A 0.9700
C59 H59B 0.9700
Cl3 C60 1.758(7)
Cl4 C60 1.753(6)
C60 H60A 0.9700
C60 H60B 0.9700
Cl11 C64 1.774(7)
Cl12 C64 1.774(6)
C64 H64A 0.9700
C64 H64B 0.9700

loop_
_geom_torsion_atom_site_label_1
_geom_torsion_atom_site_label_2
_geom_torsion_atom_site_label_3
_geom_torsion_atom_site_label_4
_geom_torsion
Ga1A N1A C1A C2A 4.0(7)
Ga1A N1A C1A C4A -176.0(4)
Ga1A N1A C6A C7A 93.6(5)
Ga1A N1A C6A C11A -82.7(5)
Ga1A N2A C3A C2A -6.4(7)
Ga1A N2A C3A C5A 173.3(3)
Ga1A N2A C18A C19A -97.1(4)
Ga1A N2A C18A C23A 80.1(4)
Ga2A N3A C30A C31A -6.5(7)
Ga2A N3A C30A C33A 173.6(4)
Ga2A N3A C35A C36A 83.1(4)
Ga2A N3A C35A C40A -92.4(5)
Ga2A N4A C32A C31A -0.9(7)
Ga2A N4A C32A C34A 178.9(4)
Ga2A N4A C47A C48A -87.8(5)
Ga2A N4A C47A C52A 87.2(5)
N1A C1A C2A C3A 10.4(9)
N1A C6A C7A C8A -174.8(5)
N1A C6A C7A C12A 5.1(8)
N1A C6A C11A C10A 175.4(5)
N1A C6A C11A C15A -6.2(8)
N2A C18A C19A C20A 176.5(4)
N2A C18A C19A C24A -3.8(7)
N2A C18A C23A C22A -177.2(4)
N2A C18A C23A C27A 4.2(6)
N3A C30A C31A C32A -5.7(9)
N3A C35A C36A C37A -177.1(4)
N3A C35A C36A C41A 8.9(7)
N3A C35A C40A C39A 176.6(4)
N3A C35A C40A C44A -3.8(7)
N4A C47A C48A C49A 173.6(5)
N4A C47A C48A C53A -8.4(8)
N4A C47A C52A C51A -173.4(5)
N4A C47A C52A C56A 7.4(7)
C1A N1A C6A C7A -91.5(6)
C1A N1A C6A C11A 92.3(6)
C1A C2A C3A N2A -9.1(8)
C1A C2A C3A C5A 171.2(5)
C3A N2A C18A C19A 82.8(5)
C3A N2A C18A C23A -100.0(5)
C4A C1A C2A C3A -169.6(5)
C6A N1A C1A C2A -170.6(4)
C6A N1A C1A C4A 9.4(7)
C6A C7A C8A C9A -0.6(9)
C6A C7A C12A C13A -119.8(6)
C6A C7A C12A C14A 118.9(5)
C6A C11A C15A C16A 131.7(6)
C6A C11A C15A C17A -105.6(7)
C7A C6A C11A C10A -0.8(8)
C7A C6A C11A C15A 177.5(5)
C7A C8A C9A C10A -0.7(10)
C8A C7A C12A C13A 60.2(7)
C8A C7A C12A C14A -61.1(7)
C8A C9A C10A C11A 1.3(10)
C9A C10A C11A C6A -0.5(9)
C9A C10A C11A C15A -178.9(6)
C10A C11A C15A C16A -50.0(7)
C10A C11A C15A C17A 72.7(8)
C11A C6A C7A C8A 1.3(8)
C11A C6A C7A C12A -178.7(5)
C12A C7A C8A C9A 179.4(6)
C18A N2A C3A C2A 173.7(4)
C18A N2A C3A C5A -6.6(7)
C18A C19A C20A C21A 1.7(7)
C18A C19A C24A C25A 114.7(5)
C18A C19A C24A C26A -122.8(5)
C18A C23A C27A C28A -150.4(4)
C18A C23A C27A C29A 84.4(5)
C19A C18A C23A C22A -0.2(7)
C19A C18A C23A C27A -178.8(4)
C19A C20A C21A C22A -2.2(8)
C20A C19A C24A C25A -65.5(6)
C20A C19A C24A C26A 57.0(7)
C20A C21A C22A C23A 1.4(8)
C21A C22A C23A C18A -0.3(7)
C21A C22A C23A C27A 178.4(5)
C22A C23A C27A C28A 31.0(6)
C22A C23A C27A C29A -94.2(5)
C23A C18A C19A C20A -0.6(7)
C23A C18A C19A C24A 179.2(4)
C24A C19A C20A C21A -178.0(5)
C30A N3A C35A C36A -91.6(6)
C30A N3A C35A C40A 92.8(5)
C30A C31A C32A N4A 9.8(9)
C30A C31A C32A C34A -170.1(5)
C32A N4A C47A C48A 91.9(6)
C32A N4A C47A C52A -93.1(6)
C33A C30A C31A C32A 174.3(5)
C35A N3A C30A C31A 167.8(5)
C35A N3A C30A C33A -12.2(7)
C35A C36A C37A C38A 1.2(8)
C35A C36A C41A C42A -137.2(5)
C35A C36A C41A C43A 100.3(6)
C35A C40A C44A C45A 117.6(5)
C35A C40A C44A C46A -120.3(5)
C36A C35A C40A C39A 1.2(7)
C36A C35A C40A C44A -179.2(4)
C36A C37A C38A C39A -0.4(9)
C37A C36A C41A C42A 48.9(7)
C37A C36A C41A C43A -73.6(7)
C37A C38A C39A C40A 0.0(8)
C38A C39A C40A C35A -0.4(7)
C38A C39A C40A C44A 180.0(5)
C39A C40A C44A C45A -62.8(6)
C39A C40A C44A C46A 59.3(6)
C40A C35A C36A C37A -1.6(7)
C40A C35A C36A C41A -175.6(5)
C41A C36A C37A C38A 175.3(6)
C47A N4A C32A C31A 179.4(5)
C47A N4A C32A C34A -0.7(8)
C47A C48A C49A C50A -0.2(8)
C47A C48A C53A C54A 130.3(6)
C47A C48A C53A C55A -107.6(6)
C47A C52A C56A C57A -131.0(5)
C47A C52A C56A C58A 105.4(6)
C48A C47A C52A C51A 1.5(7)
C48A C47A C52A C56A -177.7(5)
C48A C49A C50A C51A 1.4(9)
C49A C48A C53A C54A -51.7(7)
C49A C48A C53A C55A 70.5(8)
C49A C50A C51A C52A -1.1(9)
C50A C51A C52A C47A -0.3(8)
C50A C51A C52A C56A 178.9(5)
C51A C52A C56A C57A 49.8(7)
C51A C52A C56A C58A -73.7(7)
C52A C47A C48A C49A -1.2(8)
C52A C47A C48A C53A 176.8(5)
C53A C48A C49A C50A -178.4(6)
Ga1B N1B C1B C2B -0.6(7)
Ga1B N1B C1B C4B 178.3(4)
Ga1B N1B C6B C7B 87.4(4)
Ga1B N1B C6B C11B -86.1(5)
Ga1B N2B C3B C2B -6.2(7)
Ga1B N2B C3B C5B 173.8(4)
Ga1B N2B C18B C19B -95.5(4)
Ga1B N2B C18B C23B 80.1(4)
Ga2B N3B C30B C31B -7.8(7)
Ga2B N3B C30B C33B 172.1(4)
Ga2B N3B C35B C36B 85.1(5)
Ga2B N3B C35B C40B -94.6(5)
Ga2B N4B C32B C31B -4.7(7)
Ga2B N4B C32B C34B 174.1(3)
Ga2B N4B C47B C48B -91.4(5)
Ga2B N4B C47B C52B 85.6(4)
N1B C1B C2B C3B 8.5(9)
N1B C6B C7B C8B -173.8(4)
N1B C6B C7B C12B 7.1(7)
N1B C6B C11B C10B 173.9(5)
N1B C6B C11B C15B -8.2(7)
N2B C18B C19B C20B 177.3(4)
N2B C18B C19B C24B -2.1(7)
N2B C18B C23B C22B -177.2(4)
N2B C18B C23B C27B 5.7(6)
N3B C30B C31B C32B -0.9(8)
N3B C35B C36B C37B 178.0(4)
N3B C35B C36B C41B 1.7(8)
N3B C35B C40B C39B -177.9(5)
N3B C35B C40B C44B 4.7(8)
N4B C47B C48B C49B 176.6(5)
N4B C47B C48B C53B -3.0(7)
N4B C47B C52B C51B -177.4(4)
N4B C47B C52B C56B 3.8(7)
C1B N1B C6B C7B -93.8(6)
C1B N1B C6B C11B 92.7(6)
C1B C2B C3B N2B -4.8(9)
C1B C2B C3B C5B 175.2(5)
C3B N2B C18B C19B 87.0(5)
C3B N2B C18B C23B -97.5(5)
C4B C1B C2B C3B -170.4(5)
C6B N1B C1B C2B -179.3(5)
C6B N1B C1B C4B -0.4(7)
C6B C7B C8B C9B 0.4(8)
C6B C7B C12B C13B -133.8(5)
C6B C7B C12B C14B 101.6(6)
C6B C11B C15B C16B 134.3(5)
C6B C11B C15B C17B -104.3(6)
C7B C6B C11B C10B 0.6(7)
C7B C6B C11B C15B 178.5(5)
C7B C8B C9B C10B -0.8(9)
C8B C7B C12B C13B 47.1(7)
C8B C7B C12B C14B -77.5(7)
C8B C9B C10B C11B 1.1(9)
C9B C10B C11B C6B -1.0(8)
C9B C10B C11B C15B -178.9(6)
C10B C11B C15B C16B -47.9(7)
C10B C11B C15B C17B 73.5(7)
C11B C6B C7B C8B -0.4(7)
C11B C6B C7B C12B -179.5(5)
C12B C7B C8B C9B 179.5(5)
C18B N2B C3B C2B 171.1(4)
C18B N2B C3B C5B -9.0(7)
C18B C19B C20B C21B -1.0(7)
C18B C19B C24B C25B 115.6(5)
C18B C19B C24B C26B -121.5(5)
C18B C23B C27B C28B -147.3(5)
C18B C23B C27B C29B 89.2(6)
C19B C18B C23B C22B -1.7(7)
C19B C18B C23B C27B -178.8(4)
C19B C20B C21B C22B -0.1(8)
C20B C19B C24B C25B -63.8(5)
C20B C19B C24B C26B 59.1(6)
C20B C21B C22B C23B 0.4(8)
C21B C22B C23B C18B 0.5(7)
C21B C22B C23B C27B 177.7(5)
C22B C23B C27B C28B 35.7(7)
C22B C23B C27B C29B -87.8(6)
C23B C18B C19B C20B 2.0(6)
C23B C18B C19B C24B -177.5(4)
C24B C19B C20B C21B 178.4(5)
C30B N3B C35B C36B -94.4(6)
C30B N3B C35B C40B 85.9(6)
C30B C31B C32B N4B 7.8(8)
C30B C31B C32B C34B -171.0(5)
C32B N4B C47B C48B 84.6(6)
C32B N4B C47B C52B -98.4(5)
C33B C30B C31B C32B 179.2(5)
C35B N3B C30B C31B 171.7(5)
C35B N3B C30B C33B -8.4(7)
C35B C36B C37B C38B 0.5(8)
C35B C36B C41B C42B -138.5(6)
C35B C36B C41B C43B 97.3(6)
C35B C40B C44B C45B 111.0(6)
C35B C40B C44B C46B -126.7(6)
C36B C35B C40B C39B 2.4(8)
C36B C35B C40B C44B -175.0(5)
C36B C37B C38B C39B 1.2(9)
C37B C36B C41B C42B 45.4(7)
C37B C36B C41B C43B -78.9(7)
C37B C38B C39B C40B -1.2(10)
C38B C39B C40B C35B -0.6(9)
C38B C39B C40B C44B 176.9(5)
C39B C40B C44B C45B -66.4(7)
C39B C40B C44B C46B 55.9(7)
C40B C35B C36B C37B -2.3(8)
C40B C35B C36B C41B -178.6(5)
C41B C36B C37B C38B 176.9(5)
C47B N4B C32B C31B 179.7(4)
C47B N4B C32B C34B -1.6(7)
C47B C48B C49B C50B 0.6(8)
C47B C48B C53B C54B 119.3(5)
C47B C48B C53B C55B -117.8(5)
C47B C52B C56B C57B -146.8(5)
C47B C52B C56B C58B 85.9(6)
C48B C47B C52B C51B -0.6(7)
C48B C47B C52B C56B -179.3(5)
C48B C49B C50B C51B -0.2(9)
C49B C48B C53B C54B -60.3(7)
C49B C48B C53B C55B 62.6(7)
C49B C50B C51B C52B -0.6(9)
C50B C51B C52B C47B 1.0(8)
C50B C51B C52B C56B 179.8(5)
C51B C52B C56B C57B 34.5(7)
C51B C52B C56B C58B -92.8(6)
C52B C47B C48B C49B -0.2(8)
C52B C47B C48B C53B -179.9(5)
C53B C48B C49B C50B -179.7(5)

loop_
_exptl_oxdiff_crystal_face_indexfrac_h
_exptl_oxdiff_crystal_face_indexfrac_k
_exptl_oxdiff_crystal_face_indexfrac_l
_exptl_oxdiff_crystal_face_x
_exptl_oxdiff_crystal_face_y
_exptl_oxdiff_crystal_face_z
0.0000 0.9999 0.0001 -0.0249 -0.0299 0.0008
2.0002 4.9987 2.0006 -0.3048 -0.0001 -0.0615
3.9999 -2.0011 5.0002 -0.3685 0.4075 -0.0944
0.9998 -4.9998 0.9998 0.0343 0.2241 -0.0367
-2.0005 -4.9985 -0.0010 0.1896 0.0985 0.1376
-1.0000 -4.9992 -3.0002 0.3298 -0.0236 -0.0473
1.0006 4.9988 -1.9990 -0.0418 -0.2223 -0.1429
5.0010 0.9975 -1.9981 -0.0726 -0.0010 -0.4291
4.0010 -4.0017 -4.9982 0.2572 -0.0246 -0.4765
-5.0009 -2.9974 -0.0017 0.2375 -0.0376 0.3515
0.9997 3.9995 4.9997 -0.4201 0.1518 0.1227
-5.0002 2.0016 -4.0007 0.3435 -0.3838 0.2032
-3.0011 -4.9978 3.9981 -0.0082 0.2698 0.3606
-1.0003 -4.9990 -0.0007 0.1570 0.1240 0.0668
